data_1550515
loop_
_publ_author_name
'Brake, Helena'
'Presypkina, Eugenia V.'
'Heindl, Claudia'
'Virovets, Alexander Viktorovich'
'Kremer, Werner'
'Scheer, Manfred'

_publ_section_title
;
 From Nano-Balls to Nano-Bowls
;
_journal_name_full 'Chemical Science'
_journal_paper_doi 10.1039/C8SC05471A
_journal_year 2019
_chemical_formula_moiety 'C110 H165 Cl13.35 Cu13.35 Fe11 P55, C10 H10 As5 Cr2, 2.96(C H2 Cl2),  3.825 (C H3 C N)'
_chemical_formula_structural '((Cp Cr)2 As5)@[(Cp* Fe P5)11 (Cu Cl)13.35] * 2.96(C H2 Cl2) * 3.825(Me C N)'
_chemical_formula_sum 'C130.61 H192.4 As5 Cl19.27 Cr2 Cu13.35 Fe11 N3.83 P55'
_chemical_formula_weight 6143.82
_chemical_properties_physical Air-sensitive,Moisture-sensitive,Oxygen-sensitive
_space_group_crystal_system monoclinic
_space_group_IT_number 9
_space_group_name_Hall 'C -2yc'
_space_group_name_H-M_alt 'C 1 c 1'
_symmetry_space_group_name_Hall 'C -2yc'
_symmetry_space_group_name_H-M 'C 1 c 1'
_atom_sites_solution_hydrogens mixed
_atom_sites_solution_primary direct
_atom_sites_solution_secondary difmap
_audit_creation_method SHELXL-2014/7
_audit_update_record
;
2018-10-24 deposited with the CCDC.
2019-01-23 downloaded from the CCDC.
;
_cell_angle_alpha 90
_cell_angle_beta 112.8750(10)
_cell_angle_gamma 90
_cell_formula_units_Z 4
_cell_length_a 30.4118(4)
_cell_length_b 29.4289(2)
_cell_length_c 28.8188(3)
_cell_measurement_reflns_used 37353
_cell_measurement_temperature 123.0(3)
_cell_measurement_theta_max 74.2290
_cell_measurement_theta_min 3.1230
_cell_volume 23764.0(5)
_computing_cell_refinement 'CrysAlisPro 1.171.38.37b (Rigaku OD, 2015)'
_computing_data_collection 'CrysAlisPro 1.171.38.37b (Rigaku OD, 2015)'
_computing_data_reduction 'CrysAlisPro 1.171.38.37b (Rigaku OD, 2015)'
_computing_structure_refinement 'SHELXL-2014/7 (Sheldrick, 2014)'
_computing_structure_solution 'SHELXS-97 (Sheldrick, 1998)'
_diffrn_ambient_environment N~2~
_diffrn_ambient_temperature 123.0(3)
_diffrn_detector 'CCD plate'
_diffrn_detector_area_resol_mean 4.1818
_diffrn_detector_type TitanS2
_diffrn_measured_fraction_theta_full 0.993
_diffrn_measured_fraction_theta_max 0.968
_diffrn_measurement_device 'four-circle diffractometer'
_diffrn_measurement_device_type 'SuperNova, TitanS2'
_diffrn_measurement_method '\w scans'
_diffrn_radiation_monochromator mirror
_diffrn_radiation_probe x-ray
_diffrn_radiation_type CuK\a
_diffrn_radiation_wavelength 1.54178
_diffrn_reflns_av_R_equivalents 0.1091
_diffrn_reflns_av_unetI/netI 0.0780
_diffrn_reflns_Laue_measured_fraction_full 0.993
_diffrn_reflns_Laue_measured_fraction_max 0.968
_diffrn_reflns_limit_h_max 37
_diffrn_reflns_limit_h_min -23
_diffrn_reflns_limit_k_max 35
_diffrn_reflns_limit_k_min -35
_diffrn_reflns_limit_l_max 34
_diffrn_reflns_limit_l_min -35
_diffrn_reflns_number 83809
_diffrn_reflns_point_group_measured_fraction_full 0.993
_diffrn_reflns_point_group_measured_fraction_max 0.968
_diffrn_reflns_theta_full 67.500
_diffrn_reflns_theta_max 74.244
_diffrn_reflns_theta_min 3.003
_diffrn_source 'sealed X-ray tube'
_diffrn_source_type 'SuperNova (Cu) X-ray Source'
_exptl_absorpt_coefficient_mu 13.739
_exptl_absorpt_correction_T_max 0.651
_exptl_absorpt_correction_T_min 0.239
_exptl_absorpt_correction_type gaussian
_exptl_absorpt_process_details
;
CrysAlisPro 1.171.38.37b (Rigaku Oxford Diffraction, 2015)
Numerical absorption correction based on gaussian integration over
            a multifaceted crystal model
Empirical absorption correction using spherical harmonics,
 implemented in SCALE3 ABSPACK scaling algorithm.
;
_exptl_crystal_colour brown
_exptl_crystal_density_diffrn 1.717
_exptl_crystal_description rod
_exptl_crystal_F_000 12166
_exptl_crystal_size_max 0.185
_exptl_crystal_size_mid 0.063
_exptl_crystal_size_min 0.038
_refine_diff_density_max 1.509
_refine_diff_density_min -1.311
_refine_diff_density_rms 0.175
_refine_ls_abs_structure_details
;
 Refined as an inversion twin.
;
_refine_ls_abs_structure_Flack 0.043(5)
_refine_ls_extinction_method none
_refine_ls_goodness_of_fit_ref 1.009
_refine_ls_hydrogen_treatment constr
_refine_ls_matrix_type full
_refine_ls_number_parameters 2341
_refine_ls_number_reflns 31627
_refine_ls_number_restraints 117
_refine_ls_restrained_S_all 1.010
_refine_ls_R_factor_all 0.0642
_refine_ls_R_factor_gt 0.0562
_refine_ls_shift/su_max 0.002
_refine_ls_shift/su_mean 0.000
_refine_ls_structure_factor_coef Fsqd
_refine_ls_weighting_details 'w=1/[\s^2^(Fo^2^)+(0.0927P)^2^] where P=(Fo^2^+2Fc^2^)/3'
_refine_ls_weighting_scheme calc
_refine_ls_wR_factor_gt 0.1412
_refine_ls_wR_factor_ref 0.1445
_reflns_Friedel_coverage 0.999
_reflns_Friedel_fraction_full 0.993
_reflns_Friedel_fraction_max 0.968
_reflns_number_gt 26711
_reflns_number_total 31629
_reflns_threshold_expression 'I > 2\s(I)'
_cod_data_source_file c8sc05471a2.cif
_cod_data_source_block new
_cod_original_formula_sum 'C130.61 H192.40 As5 Cl19.27 Cr2 Cu13.35 Fe11 N3.83 P55'
_cod_database_code 1550515
_shelx_shelxl_version_number 2014/7
_shelx_space_group_comment
;
The symmetry employed for this shelxl refinement is uniquely defined
by the following loop, which should always be used as a source of
symmetry information in preference to the above space-group names.
They are only intended as comments.
;
_oxdiff_exptl_absorpt_empirical_full_min 0.340
_oxdiff_exptl_absorpt_empirical_full_max 2.909
_oxdiff_exptl_absorpt_empirical_details
;
Empirical correction (ABSPACK) includes:
- Absorption correction using spherical harmonics
- Frame scaling
;

loop_
_space_group_symop_operation_xyz
'x, y, z'
'x, -y, z+1/2'
'x+1/2, y+1/2, z'
'x+1/2, -y+1/2, z+1/2'

loop_
_atom_site_label
_atom_site_type_symbol
_atom_site_fract_x
_atom_site_fract_y
_atom_site_fract_z
_atom_site_U_iso_or_equiv
_atom_site_adp_type
_atom_site_occupancy
_atom_site_site_symmetry_order
_atom_site_calc_flag
_atom_site_refinement_flags_posn
_atom_site_refinement_flags_adp
_atom_site_refinement_flags_occupancy
_atom_site_disorder_assembly
_atom_site_disorder_group
Cr1 Cr 0.26722(7) 0.75668(5) 0.42126(6) 0.0140(3) Uani 1 1 d . . . . .
C11I C 0.2005(4) 0.7949(4) 0.3849(4) 0.021(2) Uani 1 1 d . . . . .
H11P H 0.1917 0.8235 0.3979 0.025 Uiso 1 1 calc R U . . .
C12I C 0.2241(4) 0.7923(4) 0.3508(4) 0.020(2) Uani 1 1 d . . . . .
H12D H 0.2346 0.8185 0.3355 0.024 Uiso 1 1 calc R U . . .
C13I C 0.2271(4) 0.7448(4) 0.3399(4) 0.019(2) Uani 1 1 d . . . . .
H13A H 0.2403 0.7321 0.3159 0.022 Uiso 1 1 calc R U . . .
C14I C 0.2062(4) 0.7195(3) 0.3680(4) 0.020(2) Uani 1 1 d . . . . .
H14A H 0.2020 0.6858 0.3668 0.024 Uiso 1 1 calc R U . . .
C15I C 0.1894(4) 0.7502(4) 0.3952(5) 0.022(2) Uani 1 1 d . . . . .
H15A H 0.1713 0.7420 0.4165 0.027 Uiso 1 1 calc R U . . .
Cr2 Cr 0.35360(6) 0.74931(6) 0.50058(6) 0.0151(4) Uani 1 1 d . . . . .
As1 As 0.30253(5) 0.68358(4) 0.46058(5) 0.0201(2) Uani 1 1 d . . . . .
As2 As 0.27523(5) 0.73824(4) 0.50890(4) 0.0222(3) Uani 1 1 d . . . . .
As3 As 0.29597(5) 0.81407(4) 0.49137(5) 0.0242(3) Uani 1 1 d . . . . .
As4 As 0.33581(5) 0.80859(4) 0.43319(5) 0.0227(3) Uani 1 1 d . . . . .
As5 As 0.34053(5) 0.72815(4) 0.41294(4) 0.0212(3) Uani 1 1 d . . . . .
C21I C 0.4190(6) 0.7103(5) 0.5352(6) 0.045(4) Uani 1 1 d . U . . .
H21A H 0.4273 0.6822 0.5207 0.054 Uiso 1 1 calc R U . . .
C22I C 0.3973(6) 0.7111(7) 0.5676(7) 0.063(6) Uani 1 1 d . . . . .
H22A H 0.3869 0.6841 0.5819 0.075 Uiso 1 1 calc R U . . .
C23I C 0.3949(7) 0.7587(8) 0.5813(5) 0.057(5) Uani 1 1 d . . . . .
H23A H 0.3826 0.7702 0.6066 0.068 Uiso 1 1 calc R U . . .
C24I C 0.4151(6) 0.7834(5) 0.5559(5) 0.046(4) Uani 1 1 d . . . . .
H24A H 0.4203 0.8170 0.5588 0.055 Uiso 1 1 calc R U . . .
C25I C 0.4298(6) 0.7542(8) 0.5263(6) 0.060(6) Uani 1 1 d . . . . .
H25A H 0.4480 0.7632 0.5054 0.072 Uiso 1 1 calc R U . . .
Cu1 Cu 0.37711(6) 0.91554(5) 0.35911(6) 0.0171(3) Uani 1 1 d . . . . .
Cu2 Cu 0.40964(6) 0.66359(5) 0.31134(6) 0.0182(3) Uani 1 1 d . . . . .
Cu3 Cu 0.28867(6) 0.53262(5) 0.46008(6) 0.0184(3) Uani 1 1 d . . . . .
Cu4 Cu 0.18939(7) 0.70188(6) 0.59883(7) 0.0240(4) Uani 1 1 d . . . . .
Cu5 Cu 0.24634(7) 0.94380(5) 0.53752(6) 0.0196(3) Uani 1 1 d . . . . .
Cu6 Cu 0.30455(6) 0.58415(5) 0.61997(6) 0.0167(3) Uani 1 1 d . . . . .
Cu7 Cu 0.43871(6) 0.55724(5) 0.44492(6) 0.0182(3) Uani 1 1 d . . . . .
Cu8 Cu 0.49430(6) 0.79880(6) 0.38119(6) 0.0188(3) Uani 1 1 d . . . . .
Cu9 Cu 0.39434(7) 0.96899(5) 0.51914(6) 0.0194(3) Uani 1 1 d . . . . .
Cu10 Cu 0.27720(7) 0.83600(5) 0.66992(6) 0.0204(4) Uani 1 1 d . . . . .
Cu11 Cu 0.44504(6) 0.79861(5) 0.73794(6) 0.0201(3) Uani 1 1 d . . . . .
Cu12 Cu 0.51751(6) 0.88144(5) 0.64486(6) 0.0195(3) Uani 1 1 d . . . . .
Cu13 Cu 0.57970(7) 0.77490(6) 0.56022(7) 0.0260(4) Uani 1 1 d . . . . .
Cu14 Cu 0.4611(3) 0.6430(3) 0.7059(3) 0.0258(18) Uani 0.2 1 d . . P . .
C1V C 0.5103(11) 0.5524(12) 0.8364(10) 0.071(8) Uani 0.75 1 d . . P . .
H1VA H 0.4942 0.5627 0.8585 0.085 Uiso 0.75 1 calc R U P . .
H1VB H 0.4989 0.5213 0.8246 0.085 Uiso 0.75 1 calc R U P . .
Cl14 Cl 0.4955(2) 0.5905(3) 0.7826(2) 0.0785(17) Uani 0.95 1 d . . P . .
Cl16 Cl 0.5717(3) 0.5518(3) 0.8700(2) 0.0687(18) Uani 0.75 1 d . . P . .
Cu15 Cu 0.5450(5) 0.6265(4) 0.6026(5) 0.035(3) Uani 0.15 1 d . . P A 1
Cl15 Cl 0.6103(11) 0.5797(10) 0.6250(14) 0.094(12) Uani 0.3 1 d . . P . .
C2V C 0.6716(10) 0.5557(10) 0.6447(9) 0.048(6) Uani 0.65 1 d . . P A 2
H2VA H 0.6858 0.5706 0.6226 0.057 Uiso 0.65 1 d . U P B 2
H2VB H 0.6808 0.5224 0.6458 0.057 Uiso 0.65 1 d . U P C 2
Cl1V Cl 0.6109(6) 0.5605(6) 0.6186(4) 0.069(5) Uani 0.5 1 d . . P A 2
Cl2V Cl 0.6980(2) 0.5777(2) 0.7053(2) 0.0478(14) Uani 0.65 1 d . . P A 2
Cl1 Cl 0.39407(12) 0.97037(9) 0.31633(11) 0.0261(6) Uani 1 1 d . . . . .
Cl2 Cl 0.43155(13) 0.63527(11) 0.25226(11) 0.0311(7) Uani 1 1 d . . . . .
Cl3 Cl 0.26906(12) 0.45954(9) 0.44897(12) 0.0293(6) Uani 1 1 d . . . . .
Cl4 Cl 0.14205(13) 0.68182(12) 0.63752(14) 0.0369(7) Uani 1 1 d . . . . .
Cl5 Cl 0.21998(12) 1.00873(9) 0.55690(11) 0.0270(6) Uani 1 1 d . . . . .
Cl6 Cl 0.29092(12) 0.53037(9) 0.66596(11) 0.0251(6) Uani 1 1 d . . . . .
Cl7 Cl 0.46953(12) 0.49338(10) 0.42944(12) 0.0295(6) Uani 1 1 d . . . . .
Cl8 Cl 0.54546(12) 0.81903(11) 0.34748(12) 0.0308(6) Uani 1 1 d . . . . .
Cl9 Cl 0.41742(12) 1.04112(9) 0.53293(12) 0.0284(6) Uani 1 1 d . . . . .
Cl10 Cl 0.26139(13) 0.86242(10) 0.73372(12) 0.0316(7) Uani 1 1 d . . . . .
Cl11 Cl 0.47775(12) 0.81715(10) 0.81837(10) 0.0316(6) Uani 1 1 d . . . . .
Cl12 Cl 0.57460(11) 0.92641(9) 0.69367(11) 0.0293(6) Uani 1 1 d . . . . .
Cl13 Cl 0.65722(12) 0.78623(13) 0.58365(14) 0.0421(8) Uani 1 1 d . . . . .
Fe1 Fe 0.56655(7) 0.74458(5) 0.70632(6) 0.0154(3) Uani 1 1 d . . . . .
Fe2 Fe 0.33186(7) 0.69809(6) 0.72843(6) 0.0167(4) Uani 1 1 d . . . . .
Fe3 Fe 0.42681(7) 0.52441(6) 0.59080(6) 0.0184(4) Uani 1 1 d . . . . .
Fe4 Fe 0.54727(7) 0.66184(6) 0.44435(7) 0.0191(4) Uani 1 1 d . . . . .
Fe5 Fe 0.51627(7) 0.91066(6) 0.49192(6) 0.0148(3) Uani 1 1 d . . . . .
Fe6 Fe 0.38852(7) 0.93264(5) 0.66599(6) 0.0148(3) Uani 1 1 d . . . . .
Fe7 Fe 0.25804(7) 0.98128(6) 0.39146(7) 0.0167(4) Uani 1 1 d . . . . .
Fe8 Fe 0.35591(7) 0.80248(6) 0.25047(6) 0.0156(3) Uani 1 1 d . . . . .
Fe9 Fe 0.30019(7) 0.56639(5) 0.31550(6) 0.0146(3) Uani 1 1 d . . . . .
Fe10 Fe 0.16712(7) 0.58635(5) 0.49100(6) 0.0145(3) Uani 1 1 d . . . . .
Fe11 Fe 0.13819(7) 0.84410(6) 0.54550(7) 0.0212(4) Uani 1 1 d . . . . .
P11 P 0.48973(10) 0.76659(9) 0.69727(10) 0.0182(5) Uani 1 1 d . . . . .
P12 P 0.49920(11) 0.69683(9) 0.68781(11) 0.0213(6) Uani 1 1 d . . . . .
P13 P 0.53667(11) 0.69057(9) 0.64007(11) 0.0209(6) Uani 1 1 d . . . . .
P14 P 0.54937(11) 0.75677(9) 0.62034(10) 0.0201(5) Uani 1 1 d . . . . .
P15 P 0.52182(10) 0.80387(9) 0.65673(10) 0.0180(5) Uani 1 1 d . . . . .
P21 P 0.27074(11) 0.70585(9) 0.64637(11) 0.0176(6) Uani 1 1 d . . . . .
P22 P 0.32139(11) 0.65383(9) 0.65737(10) 0.0166(5) Uani 1 1 d . . . . .
P23 P 0.39106(11) 0.67903(9) 0.69638(11) 0.0179(6) Uani 1 1 d . . . . .
P24 P 0.38279(11) 0.74812(9) 0.71037(11) 0.0183(6) Uani 1 1 d . . . . .
P25 P 0.30939(11) 0.76447(9) 0.68003(11) 0.0183(6) Uani 1 1 d . . . . .
P31 P 0.36807(11) 0.57383(9) 0.59659(10) 0.0171(5) Uani 1 1 d . . . . .
P32 P 0.35969(11) 0.55380(9) 0.52371(10) 0.0168(5) Uani 1 1 d . . . . .
P33 P 0.42691(11) 0.56233(9) 0.51934(10) 0.0179(6) Uani 1 1 d . . . . .
P34 P 0.47649(12) 0.58604(12) 0.58887(12) 0.0263(7) Uani 1 1 d . . . . .
P35 P 0.43932(12) 0.59253(11) 0.63762(11) 0.0250(6) Uani 1 1 d . . . . .
P41 P 0.54384(12) 0.71860(10) 0.50098(11) 0.0212(6) Uani 1 1 d . . . . .
P42 P 0.50442(11) 0.73070(9) 0.42339(10) 0.0179(5) Uani 1 1 d . . . . .
P43 P 0.46554(11) 0.67149(9) 0.39281(11) 0.0178(5) Uani 1 1 d . . . . .
P44 P 0.48203(11) 0.62334(9) 0.45102(11) 0.0183(6) Uani 1 1 d . . . . .
P45 P 0.53130(12) 0.65170(10) 0.51884(11) 0.0218(6) Uani 1 1 d . . . . .
P51 P 0.48958(11) 0.84421(9) 0.44418(10) 0.0159(5) Uani 1 1 d . . . . .
P52 P 0.52854(11) 0.83475(9) 0.52210(10) 0.0177(5) Uani 1 1 d . . . . .
P53 P 0.50099(11) 0.88095(9) 0.55979(10) 0.0171(5) Uani 1 1 d . . . . .
P54 P 0.44492(10) 0.91756(9) 0.50550(10) 0.0148(5) Uani 1 1 d . . . . .
P55 P 0.43702(11) 0.89396(9) 0.43395(10) 0.0153(5) Uani 1 1 d . . . . .
P61 P 0.40842(11) 0.85521(9) 0.68028(10) 0.0168(5) Uani 1 1 d . . . . .
P62 P 0.33516(11) 0.87133(9) 0.65065(10) 0.0161(5) Uani 1 1 d . . . . .
P63 P 0.32121(11) 0.91665(9) 0.59038(10) 0.0165(5) Uani 1 1 d . . . . .
P64 P 0.38646(11) 0.92980(9) 0.58422(10) 0.0162(5) Uani 1 1 d . . . . .
P65 P 0.44038(11) 0.89174(9) 0.63895(10) 0.0167(5) Uani 1 1 d . . . . .
P71 P 0.20538(12) 0.92139(10) 0.39131(11) 0.0226(6) Uani 1 1 d . . . . .
P72 P 0.24120(12) 0.91471(10) 0.34154(11) 0.0212(6) Uani 1 1 d . . . . .
P73 P 0.31391(11) 0.92882(9) 0.38261(10) 0.0173(5) Uani 1 1 d . . . . .
P74 P 0.32317(11) 0.94884(9) 0.45602(10) 0.0165(5) Uani 1 1 d . . . . .
P75 P 0.25695(11) 0.94081(9) 0.46197(11) 0.0185(6) Uani 1 1 d . . . . .
P81 P 0.29426(11) 0.81866(9) 0.27939(11) 0.0198(6) Uani 1 1 d . . . . .
P82 P 0.36205(11) 0.84510(9) 0.32226(10) 0.0168(5) Uani 1 1 d . . . . .
P83 P 0.41365(11) 0.79429(9) 0.33235(10) 0.0168(5) Uani 1 1 d . . . . .
P84 P 0.37651(11) 0.73536(9) 0.29797(11) 0.0184(6) Uani 1 1 d . . . . .
P85 P 0.30302(11) 0.74988(9) 0.26356(11) 0.0199(6) Uani 1 1 d . . . . .
P91 P 0.27737(11) 0.64332(9) 0.29718(11) 0.0187(6) Uani 1 1 d . . . . .
P92 P 0.24388(11) 0.60702(9) 0.33788(11) 0.0187(6) Uani 1 1 d . . . . .
P93 P 0.29805(11) 0.57147(9) 0.39571(10) 0.0164(5) Uani 1 1 d . . . . .
P94 P 0.36448(11) 0.58369(9) 0.39116(10) 0.0154(5) Uani 1 1 d . . . . .
P95 P 0.35110(11) 0.62902(9) 0.33091(10) 0.0164(5) Uani 1 1 d . . . . .
P101 P 0.23650(11) 0.58251(9) 0.47386(10) 0.0167(5) Uani 1 1 d . . . . .
P102 P 0.17753(12) 0.61496(10) 0.41917(11) 0.0202(6) Uani 1 1 d . . . . .
P103 P 0.14950(12) 0.66100(10) 0.45757(12) 0.0215(6) Uani 1 1 d . . . . .
P104 P 0.19191(11) 0.65540(9) 0.53481(11) 0.0187(6) Uani 1 1 d . . . . .
P105 P 0.24464(11) 0.60564(9) 0.54557(10) 0.0156(5) Uani 1 1 d . . . . .
P111 P 0.17651(12) 0.77225(10) 0.55942(12) 0.0228(6) Uani 1 1 d . . . . .
P112 P 0.12999(13) 0.78676(11) 0.48460(13) 0.0288(7) Uani 1 1 d . . . . .
P113 P 0.14621(13) 0.85293(11) 0.46738(12) 0.0266(7) Uani 1 1 d . . . . .
P114 P 0.20236(11) 0.87835(10) 0.53155(11) 0.0202(6) Uani 1 1 d . . . . .
P115 P 0.21940(11) 0.82953(9) 0.58978(11) 0.0193(6) Uani 1 1 d . . . . .
C11 C 0.6070(4) 0.7803(4) 0.7720(4) 0.024(2) Uani 1 1 d . . . . .
C12 C 0.6327(4) 0.7765(4) 0.7400(4) 0.022(2) Uani 1 1 d . . . . .
C13 C 0.6384(4) 0.7287(4) 0.7324(4) 0.022(2) Uani 1 1 d . U . . .
C14 C 0.6162(4) 0.7033(4) 0.7604(4) 0.022(2) Uani 1 1 d . . . . .
C15 C 0.5974(5) 0.7348(4) 0.7853(4) 0.024(2) Uani 1 1 d . . . . .
C16 C 0.5939(5) 0.8237(4) 0.7899(4) 0.026(2) Uani 1 1 d . . . . .
H16A H 0.6181 0.8313 0.8232 0.039 Uiso 1 1 calc R U . . .
H16B H 0.5628 0.8203 0.7923 0.039 Uiso 1 1 calc R U . . .
H16C H 0.5922 0.8480 0.7661 0.039 Uiso 1 1 calc R U . . .
C17 C 0.6513(5) 0.8147(4) 0.7182(5) 0.030(3) Uani 1 1 d . . . . .
H17A H 0.6839 0.8222 0.7412 0.045 Uiso 1 1 calc R U . . .
H17B H 0.6308 0.8414 0.7138 0.045 Uiso 1 1 calc R U . . .
H17C H 0.6513 0.8054 0.6856 0.045 Uiso 1 1 calc R U . . .
C18 C 0.6645(5) 0.7079(5) 0.7027(5) 0.030(3) Uani 1 1 d . . . . .
H18A H 0.6977 0.7018 0.7252 0.046 Uiso 1 1 calc R U . . .
H18B H 0.6641 0.7291 0.6762 0.046 Uiso 1 1 calc R U . . .
H18C H 0.6489 0.6795 0.6873 0.046 Uiso 1 1 calc R U . . .
C19 C 0.6160(5) 0.6533(4) 0.7646(5) 0.028(3) Uani 1 1 d . . . . .
H19A H 0.6436 0.6435 0.7943 0.041 Uiso 1 1 calc R U . . .
H19B H 0.6177 0.6396 0.7343 0.041 Uiso 1 1 calc R U . . .
H19C H 0.5866 0.6435 0.7680 0.041 Uiso 1 1 calc R U . . .
C20 C 0.5718(5) 0.7237(4) 0.8181(4) 0.029(3) Uani 1 1 d . . . . .
H20A H 0.5924 0.7302 0.8532 0.043 Uiso 1 1 calc R U . . .
H20B H 0.5634 0.6913 0.8146 0.043 Uiso 1 1 calc R U . . .
H20C H 0.5427 0.7420 0.8082 0.043 Uiso 1 1 calc R U . . .
C21 C 0.2913(5) 0.7041(4) 0.7734(4) 0.022(2) Uiso 1 1 d . . . . .
C22 C 0.3382(5) 0.7233(4) 0.7989(4) 0.025(3) Uani 1 1 d . U . . .
C23 C 0.3726(6) 0.6893(4) 0.8053(5) 0.030(3) Uani 1 1 d . . . . .
C24 C 0.3478(5) 0.6475(4) 0.7837(4) 0.024(3) Uani 1 1 d . . . . .
C25 C 0.2973(5) 0.6568(4) 0.7633(5) 0.026(3) Uani 1 1 d . . . . .
C26 C 0.2440(6) 0.7279(5) 0.7603(5) 0.033(3) Uani 1 1 d . . . . .
H26A H 0.2363 0.7296 0.7902 0.049 Uiso 1 1 calc R U . . .
H26B H 0.2190 0.7108 0.7338 0.049 Uiso 1 1 calc R U . . .
H26C H 0.2459 0.7586 0.7482 0.049 Uiso 1 1 calc R U . . .
C27 C 0.3485(6) 0.7714(5) 0.8171(5) 0.035(3) Uani 1 1 d . . . . .
H27A H 0.3491 0.7736 0.8513 0.052 Uiso 1 1 calc R U . . .
H27B H 0.3235 0.7914 0.7946 0.052 Uiso 1 1 calc R U . . .
H27C H 0.3795 0.7806 0.8173 0.052 Uiso 1 1 calc R U . . .
C28 C 0.4263(5) 0.6929(5) 0.8315(5) 0.034(3) Uani 1 1 d . . . . .
H28A H 0.4353 0.6927 0.8681 0.051 Uiso 1 1 calc R U . . .
H28B H 0.4370 0.7213 0.8216 0.051 Uiso 1 1 calc R U . . .
H28C H 0.4413 0.6671 0.8219 0.051 Uiso 1 1 calc R U . . .
C29 C 0.3709(5) 0.6035(4) 0.7827(5) 0.029(3) Uani 1 1 d . . . . .
H29A H 0.3767 0.5871 0.8142 0.043 Uiso 1 1 calc R U . . .
H29B H 0.4013 0.6089 0.7793 0.043 Uiso 1 1 calc R U . . .
H29C H 0.3499 0.5854 0.7542 0.043 Uiso 1 1 calc R U . . .
C30 C 0.2583(5) 0.6235(5) 0.7403(5) 0.032(3) Uani 1 1 d . . . . .
H30A H 0.2536 0.6059 0.7669 0.048 Uiso 1 1 calc R U . . .
H30B H 0.2668 0.6029 0.7183 0.048 Uiso 1 1 calc R U . . .
H30C H 0.2288 0.6397 0.7205 0.048 Uiso 1 1 calc R U . . .
C31 C 0.4783(6) 0.4837(5) 0.6432(5) 0.038(4) Uani 1 1 d . . . . .
C32 C 0.4734(6) 0.4712(5) 0.5945(5) 0.038(4) Uani 1 1 d . . . . .
C33 C 0.4253(5) 0.4571(4) 0.5683(5) 0.028(3) Uani 1 1 d . . . . .
C34 C 0.4010(6) 0.4613(4) 0.6011(5) 0.032(3) Uani 1 1 d . . . . .
C35 C 0.4327(6) 0.4768(4) 0.6480(5) 0.032(3) Uani 1 1 d . . . . .
C36 C 0.5246(6) 0.4997(7) 0.6865(5) 0.047(4) Uani 1 1 d . . . . .
H36A H 0.5409 0.4735 0.7069 0.071 Uiso 1 1 calc R U . . .
H36B H 0.5165 0.5215 0.7078 0.071 Uiso 1 1 calc R U . . .
H36C H 0.5455 0.5144 0.6724 0.071 Uiso 1 1 calc R U . . .
C37 C 0.5123(6) 0.4694(6) 0.5755(6) 0.043(4) Uani 1 1 d . . . . .
H37A H 0.5268 0.4391 0.5816 0.064 Uiso 1 1 calc R U . . .
H37B H 0.5366 0.4922 0.5930 0.064 Uiso 1 1 calc R U . . .
H37C H 0.4992 0.4757 0.5392 0.064 Uiso 1 1 calc R U . . .
C38 C 0.4055(7) 0.4383(4) 0.5166(6) 0.039(4) Uani 1 1 d . . . . .
H38A H 0.4170 0.4072 0.5170 0.058 Uiso 1 1 calc R U . . .
H38B H 0.4158 0.4572 0.4947 0.058 Uiso 1 1 calc R U . . .
H38C H 0.3706 0.4383 0.5040 0.058 Uiso 1 1 calc R U . . .
C39 C 0.3504(6) 0.4474(5) 0.5901(7) 0.042(4) Uani 1 1 d . . . . .
H39A H 0.3499 0.4159 0.6009 0.063 Uiso 1 1 calc R U . . .
H39B H 0.3315 0.4499 0.5539 0.063 Uiso 1 1 calc R U . . .
H39C H 0.3369 0.4674 0.6084 0.063 Uiso 1 1 calc R U . . .
C40 C 0.4239(6) 0.4855(5) 0.6944(5) 0.040(4) Uani 1 1 d . . . . .
H40A H 0.4294 0.4575 0.7143 0.060 Uiso 1 1 calc R U . . .
H40B H 0.3908 0.4954 0.6852 0.060 Uiso 1 1 calc R U . . .
H40C H 0.4456 0.5092 0.7144 0.060 Uiso 1 1 calc R U . . .
C41 C 0.5932(5) 0.6076(4) 0.4523(5) 0.031(3) Uani 1 1 d . . . . .
C42 C 0.6207(5) 0.6472(5) 0.4744(5) 0.035(3) Uani 1 1 d . . . . .
C43 C 0.6102(5) 0.6817(5) 0.4365(5) 0.032(3) Uani 1 1 d . U . . .
C44 C 0.5773(6) 0.6619(5) 0.3899(5) 0.032(3) Uani 1 1 d . . . . .
C45 C 0.5662(5) 0.6162(4) 0.3996(5) 0.031(3) Uiso 1 1 d . . . . .
C46 C 0.5944(5) 0.5623(4) 0.4778(5) 0.032(3) Uani 1 1 d . . . . .
H46A H 0.6253 0.5476 0.4854 0.048 Uiso 1 1 calc R U . . .
H46B H 0.5688 0.5427 0.4554 0.048 Uiso 1 1 calc R U . . .
H46C H 0.5897 0.5673 0.5092 0.048 Uiso 1 1 calc R U . . .
C47 C 0.6565(5) 0.6516(6) 0.5281(6) 0.046(4) Uani 1 1 d . . . . .
H47A H 0.6879 0.6415 0.5303 0.069 Uiso 1 1 calc R U . . .
H47B H 0.6463 0.6328 0.5502 0.069 Uiso 1 1 calc R U . . .
H47C H 0.6583 0.6834 0.5387 0.069 Uiso 1 1 calc R U . . .
C48 C 0.6318(6) 0.7265(6) 0.4418(6) 0.043(4) Uani 1 1 d . . . . .
H48A H 0.6547 0.7267 0.4256 0.065 Uiso 1 1 calc R U . . .
H48B H 0.6482 0.7338 0.4777 0.065 Uiso 1 1 calc R U . . .
H48C H 0.6069 0.7492 0.4258 0.065 Uiso 1 1 calc R U . . .
C49 C 0.5577(6) 0.6850(6) 0.3394(6) 0.045(4) Uani 1 1 d . . . . .
H49A H 0.5778 0.6777 0.3208 0.068 Uiso 1 1 calc R U . . .
H49B H 0.5575 0.7179 0.3441 0.068 Uiso 1 1 calc R U . . .
H49C H 0.5251 0.6744 0.3203 0.068 Uiso 1 1 calc R U . . .
C50 C 0.5352(6) 0.5829(5) 0.3625(6) 0.040(4) Uani 1 1 d . . . . .
H50A H 0.5539 0.5666 0.3467 0.060 Uiso 1 1 calc R U . . .
H50B H 0.5088 0.5989 0.3365 0.060 Uiso 1 1 calc R U . . .
H50C H 0.5223 0.5610 0.3797 0.060 Uiso 1 1 calc R U . . .
C51 C 0.5422(4) 0.9470(4) 0.4458(4) 0.018(2) Uani 1 1 d . U . . .
C52 C 0.5232(5) 0.9779(4) 0.4721(4) 0.020(2) Uani 1 1 d . . . . .
C53 C 0.5491(4) 0.9710(4) 0.5244(4) 0.020(2) Uani 1 1 d . U . . .
C54 C 0.5846(5) 0.9377(4) 0.5316(4) 0.020(2) Uani 1 1 d . U . . .
C55 C 0.5792(5) 0.9220(4) 0.4823(4) 0.021(2) Uiso 1 1 d . . . . .
C56 C 0.5245(5) 0.9427(4) 0.3890(4) 0.020(2) Uani 1 1 d . . . . .
H56A H 0.5413 0.9646 0.3762 0.030 Uiso 1 1 calc R U . . .
H56B H 0.4901 0.9490 0.3740 0.030 Uiso 1 1 calc R U . . .
H56C H 0.5305 0.9118 0.3802 0.030 Uiso 1 1 calc R U . . .
C57 C 0.4823(5) 1.0102(4) 0.4477(5) 0.025(3) Uani 1 1 d . . . . .
H57A H 0.4947 1.0396 0.4420 0.037 Uiso 1 1 calc R U . . .
H57B H 0.4649 1.0145 0.4697 0.037 Uiso 1 1 calc R U . . .
H57C H 0.4607 0.9977 0.4154 0.037 Uiso 1 1 calc R U . . .
C58 C 0.5413(5) 0.9970(4) 0.5653(4) 0.023(2) Uani 1 1 d . . . . .
H58A H 0.5602 1.0251 0.5722 0.034 Uiso 1 1 calc R U . . .
H58B H 0.5513 0.9784 0.5959 0.034 Uiso 1 1 calc R U . . .
H58C H 0.5074 1.0046 0.5544 0.034 Uiso 1 1 calc R U . . .
C59 C 0.6203(5) 0.9205(5) 0.5806(5) 0.026(3) Uani 1 1 d . . . . .
H59A H 0.6493 0.9390 0.5908 0.039 Uiso 1 1 calc R U . . .
H59B H 0.6281 0.8888 0.5767 0.039 Uiso 1 1 calc R U . . .
H59C H 0.6069 0.9224 0.6064 0.039 Uiso 1 1 calc R U . . .
C60 C 0.6099(5) 0.8871(4) 0.4715(5) 0.024(3) Uani 1 1 d . . . . .
H60A H 0.6388 0.9017 0.4714 0.036 Uiso 1 1 calc R U . . .
H60B H 0.5922 0.8734 0.4384 0.036 Uiso 1 1 calc R U . . .
H60C H 0.6187 0.8635 0.4974 0.036 Uiso 1 1 calc R U . . .
C61 C 0.3805(5) 1.0019(3) 0.6728(4) 0.020(2) Uani 1 1 d . . . . .
C62 C 0.4287(5) 0.9910(4) 0.6933(4) 0.022(2) Uani 1 1 d . . . . .
C63 C 0.4372(5) 0.9595(4) 0.7339(5) 0.025(3) Uani 1 1 d . . . . .
C64 C 0.3929(5) 0.9509(3) 0.7380(4) 0.024(3) Uani 1 1 d . . . . .
C65 C 0.3558(5) 0.9778(3) 0.6991(4) 0.018(2) Uiso 1 1 d . . . . .
C66 C 0.3570(5) 1.0342(4) 0.6294(5) 0.027(3) Uani 1 1 d . . . . .
H66A H 0.3588 1.0652 0.6423 0.040 Uiso 1 1 calc R U . . .
H66B H 0.3235 1.0255 0.6115 0.040 Uiso 1 1 calc R U . . .
H66C H 0.3735 1.0327 0.6063 0.040 Uiso 1 1 calc R U . . .
C67 C 0.4668(5) 1.0103(4) 0.6785(5) 0.025(3) Uani 1 1 d . . . . .
H67A H 0.4790 1.0385 0.6973 0.038 Uiso 1 1 calc R U . . .
H67B H 0.4535 1.0169 0.6423 0.038 Uiso 1 1 calc R U . . .
H67C H 0.4929 0.9884 0.6862 0.038 Uiso 1 1 calc R U . . .
C68 C 0.4842(6) 0.9413(4) 0.7685(5) 0.035(3) Uani 1 1 d . . . . .
H68A H 0.4994 0.9630 0.7959 0.052 Uiso 1 1 calc R U . . .
H68B H 0.5048 0.9366 0.7499 0.052 Uiso 1 1 calc R U . . .
H68C H 0.4795 0.9123 0.7827 0.052 Uiso 1 1 calc R U . . .
C69 C 0.3828(6) 0.9198(4) 0.7753(4) 0.028(3) Uani 1 1 d . . . . .
H69A H 0.3824 0.9379 0.8037 0.042 Uiso 1 1 calc R U . . .
H69B H 0.4077 0.8966 0.7877 0.042 Uiso 1 1 calc R U . . .
H69C H 0.3517 0.9051 0.7585 0.042 Uiso 1 1 calc R U . . .
C70 C 0.3040(5) 0.9800(4) 0.6905(5) 0.025(3) Uani 1 1 d . . . . .
H70A H 0.2990 1.0045 0.7109 0.037 Uiso 1 1 calc R U . . .
H70B H 0.2942 0.9510 0.7003 0.037 Uiso 1 1 calc R U . . .
H70C H 0.2850 0.9859 0.6548 0.037 Uiso 1 1 calc R U . . .
C71 C 0.2136(5) 1.0364(4) 0.3898(5) 0.028(3) Uani 1 1 d . . . . .
C72 C 0.2070(5) 1.0246(5) 0.3397(5) 0.032(3) Uani 1 1 d . . . . .
C73 C 0.2519(5) 1.0295(4) 0.3357(5) 0.028(3) Uani 1 1 d . . . . .
C74 C 0.2862(5) 1.0439(4) 0.3833(5) 0.026(3) Uani 1 1 d . . . . .
C75 C 0.2627(5) 1.0492(4) 0.4164(5) 0.027(3) Uani 1 1 d . . . . .
C76 C 0.1754(5) 1.0383(5) 0.4121(6) 0.035(3) Uani 1 1 d . . . . .
H76A H 0.1672 1.0700 0.4153 0.053 Uiso 1 1 calc R U . . .
H76B H 0.1876 1.0239 0.4454 0.053 Uiso 1 1 calc R U . . .
H76C H 0.1468 1.0220 0.3899 0.053 Uiso 1 1 calc R U . . .
C77 C 0.1609(6) 1.0128(5) 0.2997(6) 0.043(4) Uani 1 1 d . . . . .
H77A H 0.1445 1.0406 0.2832 0.065 Uiso 1 1 calc R U . . .
H77B H 0.1412 0.9966 0.3144 0.065 Uiso 1 1 calc R U . . .
H77C H 0.1662 0.9932 0.2748 0.065 Uiso 1 1 calc R U . . .
C78 C 0.2618(6) 1.0226(5) 0.2894(5) 0.038(3) Uani 1 1 d . . . . .
H78A H 0.2534 1.0502 0.2688 0.057 Uiso 1 1 calc R U . . .
H78B H 0.2428 0.9970 0.2700 0.057 Uiso 1 1 calc R U . . .
H78C H 0.2958 1.0160 0.2990 0.057 Uiso 1 1 calc R U . . .
C79 C 0.3375(6) 1.0553(4) 0.3935(6) 0.035(3) Uani 1 1 d . . . . .
H79A H 0.3399 1.0875 0.3858 0.053 Uiso 1 1 calc R U . . .
H79B H 0.3486 1.0364 0.3722 0.053 Uiso 1 1 calc R U . . .
H79C H 0.3573 1.0495 0.4290 0.053 Uiso 1 1 calc R U . . .
C80 C 0.2843(6) 1.0650(5) 0.4705(6) 0.039(3) Uani 1 1 d . . . . .
H80A H 0.2822 1.0982 0.4717 0.058 Uiso 1 1 calc R U . . .
H80B H 0.3179 1.0558 0.4856 0.058 Uiso 1 1 calc R U . . .
H80C H 0.2670 1.0513 0.4894 0.058 Uiso 1 1 calc R U . . .
C81 C 0.3396(5) 0.8539(4) 0.1965(5) 0.027(3) Uani 1 1 d . . . . .
C82 C 0.3895(5) 0.8455(4) 0.2173(5) 0.027(3) Uani 1 1 d . . . . .
C83 C 0.3985(5) 0.7989(4) 0.2084(4) 0.023(2) Uani 1 1 d . U . . .
C84 C 0.3525(6) 0.7781(5) 0.1806(5) 0.032(3) Uani 1 1 d . . . . .
C85 C 0.3166(5) 0.8127(5) 0.1732(4) 0.032(3) Uani 1 1 d . . . . .
C86 C 0.3441(6) 0.7307(5) 0.1611(5) 0.039(4) Uani 1 1 d . . . . .
H86A H 0.3420 0.7303 0.1263 0.059 Uiso 1 1 calc R U . . .
H86B H 0.3141 0.7194 0.1620 0.059 Uiso 1 1 calc R U . . .
H86C H 0.3705 0.7113 0.1820 0.059 Uiso 1 1 calc R U . . .
C87 C 0.4450(6) 0.7756(5) 0.2225(5) 0.036(3) Uani 1 1 d . . . . .
H87A H 0.4577 0.7810 0.1965 0.054 Uiso 1 1 calc R U . . .
H87B H 0.4408 0.7429 0.2255 0.054 Uiso 1 1 calc R U . . .
H87C H 0.4675 0.7875 0.2548 0.054 Uiso 1 1 calc R U . . .
C88 C 0.4287(6) 0.8798(4) 0.2433(5) 0.034(3) Uani 1 1 d . . . . .
H88A H 0.4415 0.8913 0.2191 0.051 Uiso 1 1 calc R U . . .
H88B H 0.4543 0.8650 0.2714 0.051 Uiso 1 1 calc R U . . .
H88C H 0.4156 0.9050 0.2560 0.051 Uiso 1 1 calc R U . . .
C89 C 0.3137(6) 0.8969(5) 0.1966(6) 0.041(4) Uani 1 1 d . . . . .
H89A H 0.2993 0.9090 0.1623 0.062 Uiso 1 1 calc R U . . .
H89B H 0.3362 0.9193 0.2185 0.062 Uiso 1 1 calc R U . . .
H89C H 0.2886 0.8909 0.2092 0.062 Uiso 1 1 calc R U . . .
C90 C 0.2648(6) 0.8074(6) 0.1447(5) 0.042(4) Uani 1 1 d . . . . .
H90A H 0.2559 0.8207 0.1111 0.063 Uiso 1 1 calc R U . . .
H90B H 0.2475 0.8228 0.1626 0.063 Uiso 1 1 calc R U . . .
H90C H 0.2567 0.7750 0.1415 0.063 Uiso 1 1 calc R U . . .
C91 C 0.2539(5) 0.5385(4) 0.2463(4) 0.023(3) Uani 1 1 d . . . . .
C92 C 0.2599(5) 0.5070(4) 0.2872(4) 0.023(3) Uani 1 1 d . . . . .
C93 C 0.3094(5) 0.4967(3) 0.3106(4) 0.021(2) Uani 1 1 d . . . . .
C94 C 0.3339(5) 0.5206(4) 0.2852(4) 0.022(2) Uani 1 1 d . . . . .
C95 C 0.2995(5) 0.5466(4) 0.2453(4) 0.021(2) Uani 1 1 d . . . . .
C96 C 0.2071(5) 0.5560(5) 0.2103(5) 0.036(3) Uani 1 1 d . . . . .
H96A H 0.1911 0.5326 0.1853 0.054 Uiso 1 1 calc R U . . .
H96B H 0.2123 0.5831 0.1933 0.054 Uiso 1 1 calc R U . . .
H96C H 0.1870 0.5640 0.2288 0.054 Uiso 1 1 calc R U . . .
C97 C 0.2206(5) 0.4881(5) 0.3009(6) 0.033(3) Uani 1 1 d . . . . .
H97A H 0.2031 0.4649 0.2762 0.050 Uiso 1 1 calc R U . . .
H97B H 0.1987 0.5126 0.3007 0.050 Uiso 1 1 calc R U . . .
H97C H 0.2343 0.4745 0.3345 0.050 Uiso 1 1 calc R U . . .
C98 C 0.3307(5) 0.4651(4) 0.3551(5) 0.026(3) Uani 1 1 d . . . . .
H98A H 0.3234 0.4336 0.3438 0.039 Uiso 1 1 calc R U . . .
H98B H 0.3170 0.4719 0.3801 0.039 Uiso 1 1 calc R U . . .
H98C H 0.3653 0.4693 0.3704 0.039 Uiso 1 1 calc R U . . .
C99 C 0.3857(5) 0.5184(4) 0.2962(5) 0.027(3) Uani 1 1 d . U . . .
H99A H 0.3913 0.4968 0.2732 0.041 Uiso 1 1 calc R U . . .
H99B H 0.4030 0.5085 0.3310 0.041 Uiso 1 1 calc R U . . .
H99C H 0.3971 0.5486 0.2915 0.041 Uiso 1 1 calc R U . . .
C100 C 0.3091(6) 0.5771(4) 0.2091(5) 0.030(3) Uani 1 1 d . . . . .
H10A H 0.2981 0.5624 0.1759 0.044 Uiso 1 1 calc R U . . .
H10B H 0.3434 0.5830 0.2210 0.044 Uiso 1 1 calc R U . . .
H10C H 0.2920 0.6058 0.2064 0.044 Uiso 1 1 calc R U . . .
C101 C 0.1434(4) 0.5502(4) 0.5394(4) 0.019(2) Uani 1 1 d . . . . .
C102 C 0.1632(4) 0.5188(3) 0.5128(4) 0.019(2) Uani 1 1 d . . . . .
C103 C 0.1354(5) 0.5242(4) 0.4596(4) 0.021(2) Uani 1 1 d . . . . .
C104 C 0.0998(4) 0.5578(4) 0.4537(4) 0.020(2) Uani 1 1 d . U . . .
C105 C 0.1044(5) 0.5739(4) 0.5017(5) 0.025(3) Uani 1 1 d . U . . .
C106 C 0.1603(5) 0.5550(4) 0.5951(4) 0.025(3) Uani 1 1 d . . . . .
H10D H 0.1470 0.5304 0.6086 0.038 Uiso 1 1 calc R U . . .
H10E H 0.1497 0.5844 0.6032 0.038 Uiso 1 1 calc R U . . .
H10F H 0.1952 0.5536 0.6102 0.038 Uiso 1 1 calc R U . . .
C107 C 0.2025(5) 0.4871(4) 0.5359(5) 0.024(2) Uani 1 1 d . . . . .
H10G H 0.1898 0.4568 0.5370 0.036 Uiso 1 1 calc R U . . .
H10H H 0.2219 0.4972 0.5702 0.036 Uiso 1 1 calc R U . . .
H10I H 0.2224 0.4862 0.5160 0.036 Uiso 1 1 calc R U . . .
C108 C 0.1436(5) 0.4983(4) 0.4197(5) 0.024(3) Uani 1 1 d . . . . .
H10J H 0.1216 0.4724 0.4094 0.037 Uiso 1 1 calc R U . . .
H10K H 0.1765 0.4872 0.4326 0.037 Uiso 1 1 calc R U . . .
H10L H 0.1380 0.5181 0.3906 0.037 Uiso 1 1 calc R U . . .
C109 C 0.0622(5) 0.5739(4) 0.4032(5) 0.028(3) Uani 1 1 d . . . . .
H10M H 0.0363 0.5516 0.3909 0.042 Uiso 1 1 calc R U . . .
H10N H 0.0770 0.5772 0.3786 0.042 Uiso 1 1 calc R U . . .
H10O H 0.0493 0.6033 0.4079 0.042 Uiso 1 1 calc R U . . .
C110 C 0.0734(5) 0.6092(4) 0.5129(5) 0.028(3) Uani 1 1 d . . . . .
H11A H 0.0452 0.5944 0.5145 0.042 Uiso 1 1 calc R U . . .
H11B H 0.0634 0.6322 0.4862 0.042 Uiso 1 1 calc R U . . .
H11C H 0.0917 0.6238 0.5453 0.042 Uiso 1 1 calc R U . . .
C111 C 0.0971(5) 0.9011(5) 0.5433(6) 0.036(3) Uani 1 1 d . . . . .
C112 C 0.1262(5) 0.8912(5) 0.5942(5) 0.034(3) Uani 1 1 d . U . . .
C113 C 0.1138(6) 0.8464(5) 0.6047(6) 0.036(3) Uani 1 1 d . . . . .
C114 C 0.0772(5) 0.8287(5) 0.5600(6) 0.034(3) Uani 1 1 d . U . . .
C115 C 0.0664(5) 0.8631(5) 0.5221(6) 0.038(3) Uani 1 1 d . . . . .
C116 C 0.0545(7) 0.7842(6) 0.5573(8) 0.053(4) Uani 1 1 d . . . . .
H11D H 0.0265 0.7875 0.5660 0.080 Uiso 1 1 calc R U . . .
H11E H 0.0773 0.7632 0.5811 0.080 Uiso 1 1 calc R U . . .
H11F H 0.0445 0.7721 0.5230 0.080 Uiso 1 1 calc R U . . .
C117 C 0.1351(6) 0.8213(5) 0.6537(6) 0.041(3) Uani 1 1 d . U . . .
H11G H 0.1165 0.8277 0.6741 0.062 Uiso 1 1 calc R U . . .
H11H H 0.1681 0.8311 0.6718 0.062 Uiso 1 1 calc R U . . .
H11I H 0.1344 0.7886 0.6471 0.062 Uiso 1 1 calc R U . . .
C118 C 0.1605(6) 0.9229(5) 0.6295(6) 0.039(4) Uani 1 1 d . . . . .
H11J H 0.1431 0.9473 0.6382 0.059 Uiso 1 1 calc R U . . .
H11K H 0.1810 0.9359 0.6138 0.059 Uiso 1 1 calc R U . . .
H11L H 0.1802 0.9065 0.6602 0.059 Uiso 1 1 calc R U . . .
C119 C 0.0962(6) 0.9464(5) 0.5167(6) 0.037(3) Uani 1 1 d . . . . .
H11M H 0.0787 0.9690 0.5278 0.055 Uiso 1 1 calc R U . . .
H11N H 0.0803 0.9422 0.4802 0.055 Uiso 1 1 calc R U . . .
H11O H 0.1289 0.9569 0.5251 0.055 Uiso 1 1 calc R U . . .
C120 C 0.0272(6) 0.8620(7) 0.4705(7) 0.053(4) Uani 1 1 d . . . . .
H12A H -0.0036 0.8665 0.4732 0.080 Uiso 1 1 calc R U . . .
H12B H 0.0273 0.8324 0.4548 0.080 Uiso 1 1 calc R U . . .
H12C H 0.0324 0.8862 0.4498 0.080 Uiso 1 1 calc R U . . .
N1N N 0.498(3) 0.358(2) 0.627(2) 0.057(15) Uiso 0.25 1 d . . P D 1
C13N C 0.519(2) 0.3691(19) 0.655(2) 0.039(12) Uiso 0.25 1 d D . P D 1
C14N C 0.541(4) 0.370(4) 0.713(2) 0.09(3) Uiso 0.25 1 d D . P D 1
H14B H 0.5673 0.3918 0.7245 0.129 Uiso 0.25 1 calc R U P D 1
H14C H 0.5165 0.3784 0.7252 0.129 Uiso 0.25 1 calc R U P D 1
H14D H 0.5533 0.3394 0.7253 0.129 Uiso 0.25 1 calc R U P D 1
N11 N 0.590(2) 0.9661(18) 0.2880(17) 0.071(14) Uiso 0.4 1 d D . P E 3
C11S C 0.596(3) 0.961(2) 0.2550(19) 0.078 Uiso 0.4 1 d D U P E 3
C12S C 0.597(2) 0.9472(18) 0.2041(17) 0.067(14) Uiso 0.4 1 d D . P E 3
H12E H 0.6218 0.9648 0.1979 0.100 Uiso 0.4 1 calc R U P E 3
H12F H 0.6048 0.9147 0.2049 0.100 Uiso 0.4 1 calc R U P E 3
H12G H 0.5661 0.9530 0.1771 0.100 Uiso 0.4 1 calc R U P E 3
C1S C 0.5862(16) 0.9530(14) 0.2227(15) 0.055(9) Uiso 0.45 1 d D . P F 1
H1SA H 0.5537 0.9465 0.2008 0.066 Uiso 0.45 1 d . U P G 1
H1SB H 0.5926 0.9836 0.2145 0.066 Uiso 0.45 1 d . U P H 1
Cl1S Cl 0.6228(3) 0.9165(3) 0.2029(3) 0.0437(18) Uani 0.45 1 d . . P F 1
Cl2S Cl 0.5917(7) 0.9516(6) 0.2780(7) 0.054(4) Uiso 0.3 1 d . . P F 1
Cl3S Cl 0.5732(12) 0.9308(10) 0.2764(10) 0.051(6) Uiso 0.15 1 d D . P F 1
C2S C 0.242(6) 0.3196(15) 0.5447(15) 0.05(3) Uiso 0.15 1 d D . P I 3
H2SA H 0.2189 0.3001 0.5519 0.056 Uiso 0.15 1 calc R U P I 3
H2SB H 0.2719 0.3018 0.5540 0.056 Uiso 0.15 1 calc R U P I 3
Cl21 Cl 0.2203(17) 0.3279(14) 0.4815(13) 0.084(10) Uiso 0.15 1 d D . P I 3
Cl22 Cl 0.2539(11) 0.3646(9) 0.5837(10) 0.054(6) Uiso 0.15 1 d D . P I 3
C2SA C 0.244(9) 0.314(4) 0.537(7) 0.08(6) Uiso 0.15 1 d D . P J 2
H2S1 H 0.2101 0.3107 0.5306 0.095 Uiso 0.15 1 calc R U P J 2
H2S2 H 0.2616 0.3183 0.5735 0.095 Uiso 0.15 1 calc R U P J 2
Cl23 Cl 0.2628(14) 0.2640(11) 0.5210(13) 0.065(8) Uiso 0.15 1 d D . P J 2
Cl24 Cl 0.2496(12) 0.3618(9) 0.5098(11) 0.055(6) Uiso 0.15 1 d . . P J 2
C2SB C 0.1622 0.3778 0.3731 0.025 Uiso 0.085 1 d D U P K 4
H2S3 H 0.1740 0.4064 0.3919 0.030 Uiso 0.085 1 calc R U P K 4
H2S4 H 0.1269 0.3784 0.3602 0.030 Uiso 0.085 1 calc R U P K 4
Cl25 Cl 0.182(3) 0.3339(19) 0.414(2) 0.09(2) Uiso 0.085 1 d D . P K 4
Cl26 Cl 0.179(4) 0.377(3) 0.323(3) 0.13(4) Uiso 0.085 1 d D . P K 4
N21 N 0.4921(13) 0.8722(10) 0.1642(12) 0.047(7) Uiso 0.45 1 d . . P L 1
C21N C 0.5009(15) 0.8579(12) 0.1263(15) 0.047(8) Uiso 0.45 1 d . . P L 1
C22N C 0.511(2) 0.8500(19) 0.088(2) 0.082(14) Uiso 0.45 1 d . . P L 1
H22B H 0.5154 0.8788 0.0738 0.123 Uiso 0.45 1 calc R U P L 1
H22C H 0.4842 0.8333 0.0631 0.123 Uiso 0.45 1 calc R U P L 1
H22D H 0.5398 0.8317 0.0984 0.123 Uiso 0.45 1 calc R U P L 1
N9S N 0.5077(16) 0.8831(12) 0.1033(14) 0.025(8) Uiso 0.25 1 d D . P M 2
C91S C 0.507(2) 0.8716(16) 0.1480(17) 0.027 Uiso 0.25 1 d D U P M 2
C92S C 0.531(3) 0.854(2) 0.2030(17) 0.050 Uiso 0.25 1 d D U P M 2
H92A H 0.5201 0.8229 0.2051 0.075 Uiso 0.25 1 calc R U P M 2
H92B H 0.5237 0.8737 0.2259 0.075 Uiso 0.25 1 calc R U P M 2
H92C H 0.5662 0.8531 0.2128 0.075 Uiso 0.25 1 calc R U P M 2
N31N N 0.319(2) 0.326(2) 0.536(2) 0.055(14) Uiso 0.25 1 d . . P N 1
C31N C 0.350(3) 0.306(3) 0.539(3) 0.06(2) Uiso 0.25 1 d . . P N 1
C32N C 0.403(5) 0.291(5) 0.543(5) 0.11(4) Uiso 0.25 1 d . . P N 1
H32A H 0.4023 0.2582 0.5449 0.170 Uiso 0.25 1 d . U P O 1
H32B H 0.4039 0.3002 0.5104 0.170 Uiso 0.25 1 d . U P P 1
H32C H 0.4249 0.3056 0.5703 0.170 Uiso 0.25 1 d . U P Q 1
N32N N 0.457(3) 0.342(2) 0.642(3) 0.066(17) Uiso 0.25 1 d . . P R 2
C33N C 0.419(2) 0.337(3) 0.598(3) 0.064(19) Uiso 0.25 1 d D . P R 2
C34N C 0.371(2) 0.3255(19) 0.554(2) 0.035(12) Uiso 0.25 1 d D . P R 2
H34A H 0.3702 0.3392 0.5227 0.053 Uiso 0.25 1 calc R U P R 2
H34B H 0.3677 0.2924 0.5500 0.053 Uiso 0.25 1 calc R U P R 2
H34C H 0.3445 0.3376 0.5617 0.053 Uiso 0.25 1 calc R U P R 2
N33N N 0.573(3) 0.385(3) 0.735(3) 0.08(2) Uiso 0.25 1 d D . P S 3
C35N C 0.547(3) 0.382(3) 0.696(3) 0.07(2) Uiso 0.25 1 d D . P S 3
C36N C 0.500(3) 0.357(3) 0.669(4) 0.08(2) Uiso 0.25 1 d D . P S 3
H36D H 0.4880 0.3629 0.6324 0.120 Uiso 0.25 1 calc R U P S 3
H36E H 0.5047 0.3238 0.6743 0.120 Uiso 0.25 1 calc R U P S 3
H36F H 0.4763 0.3672 0.6817 0.120 Uiso 0.25 1 calc R U P S 3
C4S C 0.319(3) 0.645(2) 0.920(2) 0.028(13) Uiso 0.2 1 d . . P T 1
H4SA H 0.3236 0.6114 0.9208 0.034 Uiso 0.2 1 calc R U P T 1
H4SB H 0.3119 0.6532 0.9490 0.034 Uiso 0.2 1 calc R U P T 1
Cl41 Cl 0.2762(11) 0.6549(8) 0.8739(10) 0.063(6) Uiso 0.2 1 d . . P T 1
Cl42 Cl 0.3742(13) 0.6691(12) 0.9283(12) 0.081(8) Uiso 0.2 1 d . . P T 1
N41S N 0.3843(9) 0.6447(7) 0.9213(8) 0.028(4) Uiso 0.5 1 d . . P U 2
C41S C 0.3554(14) 0.6531(12) 0.9134(13) 0.047(8) Uiso 0.5 1 d D . P U 2
C42S C 0.3015(15) 0.656(2) 0.896(2) 0.091(16) Uiso 0.5 1 d D . P U 2
H42A H 0.2916 0.6881 0.8890 0.136 Uiso 0.5 1 calc R U P U 2
H42B H 0.2917 0.6443 0.9219 0.136 Uiso 0.5 1 calc R U P U 2
H42C H 0.2865 0.6385 0.8648 0.136 Uiso 0.5 1 calc R U P U 2
N5 N 0.6901(18) 0.6468(16) 0.3832(15) 0.076(12) Uiso 0.4 1 d D . P . .
C51S C 0.6888(17) 0.6489(17) 0.3443(15) 0.060(12) Uiso 0.4 1 d D . P . .
C52S C 0.739(2) 0.659(3) 0.344(3) 0.10(2) Uiso 0.4 1 d D . P . .
H52A H 0.7367 0.6610 0.3094 0.155 Uiso 0.4 1 calc R U P . .
H52B H 0.7504 0.6885 0.3610 0.155 Uiso 0.4 1 calc R U P . .
H52C H 0.7612 0.6352 0.3621 0.155 Uiso 0.4 1 calc R U P . .
C6S C -0.042(2) 0.6884(10) 0.439(2) 0.060(15) Uiso 0.3 1 d D . P . .
H6SA H -0.0066 0.6897 0.4558 0.072 Uiso 0.15 1 calc R U P V 1
H6SB H -0.0497 0.6888 0.4024 0.072 Uiso 0.15 1 calc R U P V 1
H6SC H -0.0627 0.7059 0.4094 0.072 Uiso 0.15 1 calc R U P W 2
H6SD H -0.0513 0.6981 0.4668 0.072 Uiso 0.15 1 calc R U P W 2
Cl61 Cl -0.0595(8) 0.6326(6) 0.4534(8) 0.026(3) Uiso 0.15 1 d D . P X 1
Cl62 Cl -0.0611(12) 0.7351(9) 0.4521(11) 0.057(6) Uiso 0.15 1 d D . P X 1
Cl64 Cl -0.0641(13) 0.6376(10) 0.4267(14) 0.067(8) Uiso 0.15 1 d D . P X 2
Cl63 Cl 0.0067(11) 0.7120(9) 0.4528(10) 0.053(6) Uiso 0.15 1 d . . P X 2
C7S C 0.281(6) 0.218(7) 0.439(5) 0.06(6) Uiso 0.075 1 d D . P Y 1
H7SA H 0.2949 0.2377 0.4692 0.067 Uiso 0.075 1 calc R U P Y 1
H7SB H 0.2580 0.1976 0.4450 0.067 Uiso 0.075 1 calc R U P Y 1
Cl71 Cl 0.2501(19) 0.2519(15) 0.3890(17) 0.041(10) Uiso 0.075 1 d D . P Y 1
Cl72 Cl 0.326(2) 0.185(2) 0.437(2) 0.038(13) Uiso 0.075 1 d D . P Y 1
N73 N 0.3206(18) 0.1742(16) 0.4263(18) 0.015(10) Uiso 0.225 1 d . . P Z 3
C75S C 0.302(3) 0.200(3) 0.438(3) 0.051(17) Uiso 0.225 1 d D . P Z 3
C76S C 0.266(3) 0.215(3) 0.460(3) 0.06(2) Uiso 0.225 1 d D . P Z 3
H76D H 0.2652 0.2487 0.4617 0.096 Uiso 0.225 1 calc R U P Z 3
H76E H 0.2343 0.2041 0.4392 0.096 Uiso 0.225 1 calc R U P Z 3
H76F H 0.2756 0.2031 0.4945 0.096 Uiso 0.225 1 calc R U P Z 3
N71 N 0.046(2) 0.2533(16) 0.1885(19) 0.054(11) Uiso 0.3 1 d D . P A 1
C71S C 0.068(2) 0.2551(16) 0.220(2) 0.056(14) Uiso 0.3 1 d D . P A 1
C72S C 0.091(2) 0.3003(14) 0.245(2) 0.048(11) Uiso 0.3 1 d D . P A 1
H72A H 0.1137 0.2947 0.2797 0.072 Uiso 0.3 1 calc R U P A 1
H72B H 0.1087 0.3135 0.2258 0.072 Uiso 0.3 1 calc R U P A 1
H72C H 0.0666 0.3216 0.2451 0.072 Uiso 0.3 1 calc R U P A 1
N72 N 0.1277(17) 0.2676(16) 0.2854(16) 0.054(11) Uiso 0.3 1 d D . P B 2
C73S C 0.1553(17) 0.2547(15) 0.3204(15) 0.043(11) Uiso 0.3 1 d D . P B 2
C74S C 0.194(2) 0.273(2) 0.369(2) 0.072(18) Uiso 0.3 1 d D . P B 2
H74A H 0.2108 0.2468 0.3900 0.107 Uiso 0.3 1 calc R U P B 2
H74B H 0.2174 0.2904 0.3601 0.107 Uiso 0.3 1 calc R U P B 2
H74C H 0.1801 0.2918 0.3868 0.107 Uiso 0.3 1 calc R U P B 2
C81S C 0.375(3) 0.149(3) 0.573(3) 0.025 Uiso 0.15 1 d . U P C 3
H81A H 0.3803 0.1303 0.5471 0.030 Uiso 0.15 1 calc R U P C 3
H81B H 0.3937 0.1345 0.6064 0.030 Uiso 0.15 1 calc R U P C 3
Cl81 Cl 0.3963(14) 0.2038(11) 0.5727(13) 0.065(8) Uiso 0.15 1 d . . P C 3
Cl82 Cl 0.3196(10) 0.1486(7) 0.5636(9) 0.038(5) Uiso 0.15 1 d . . P C 3

loop_
_atom_site_aniso_label
_atom_site_aniso_U_11
_atom_site_aniso_U_22
_atom_site_aniso_U_33
_atom_site_aniso_U_23
_atom_site_aniso_U_13
_atom_site_aniso_U_12
Cr1 0.0070(9) 0.0202(7) 0.0157(7) 0.0011(6) 0.0056(7) -0.0018(6)
C11I 0.012(6) 0.022(5) 0.026(5) 0.004(4) 0.006(5) 0.006(4)
C12I 0.008(6) 0.025(5) 0.023(5) 0.002(4) 0.000(5) -0.001(4)
C13I 0.004(5) 0.031(5) 0.016(5) -0.003(4) -0.002(4) -0.004(4)
C14I 0.016(6) 0.019(4) 0.020(5) -0.002(4) 0.001(5) -0.006(4)
C15I 0.008(6) 0.026(5) 0.033(6) -0.002(4) 0.009(5) -0.005(4)
Cr2 0.0073(10) 0.0237(7) 0.0140(8) -0.0020(6) 0.0036(7) -0.0036(7)
As1 0.0149(7) 0.0198(5) 0.0236(5) 0.0002(4) 0.0053(5) -0.0027(5)
As2 0.0147(7) 0.0385(6) 0.0189(5) 0.0021(4) 0.0128(5) -0.0010(5)
As3 0.0198(7) 0.0271(5) 0.0260(6) -0.0062(5) 0.0093(5) 0.0025(5)
As4 0.0163(7) 0.0273(5) 0.0248(6) 0.0047(4) 0.0083(5) -0.0067(5)
As5 0.0146(7) 0.0359(6) 0.0169(5) -0.0019(4) 0.0102(5) 0.0019(5)
C21I 0.026(7) 0.044(6) 0.047(7) -0.002(5) -0.006(6) 0.018(6)
C22I 0.023(9) 0.071(11) 0.059(11) 0.043(9) -0.022(8) -0.004(8)
C23I 0.036(10) 0.109(15) 0.017(6) -0.011(7) 0.000(6) 0.004(10)
C24I 0.032(9) 0.047(7) 0.034(7) -0.008(6) -0.014(7) -0.012(7)
C25I 0.010(8) 0.137(18) 0.030(7) 0.011(9) 0.005(6) -0.005(9)
Cu1 0.0152(9) 0.0219(7) 0.0182(7) 0.0028(6) 0.0107(7) 0.0010(6)
Cu2 0.0161(9) 0.0244(7) 0.0180(7) -0.0009(6) 0.0111(7) 0.0009(7)
Cu3 0.0145(9) 0.0246(7) 0.0204(8) -0.0020(6) 0.0115(7) -0.0016(7)
Cu4 0.0187(10) 0.0273(8) 0.0324(9) -0.0004(7) 0.0170(8) -0.0009(7)
Cu5 0.0161(10) 0.0247(7) 0.0235(8) 0.0034(6) 0.0137(8) 0.0046(7)
Cu6 0.0158(9) 0.0189(7) 0.0207(8) 0.0020(6) 0.0129(7) -0.0003(6)
Cu7 0.0139(9) 0.0246(7) 0.0200(8) 0.0020(6) 0.0108(7) 0.0032(7)
Cu8 0.0117(9) 0.0290(8) 0.0209(8) 0.0017(6) 0.0120(7) -0.0001(7)
Cu9 0.0156(10) 0.0236(7) 0.0222(8) 0.0003(6) 0.0108(7) -0.0025(7)
Cu10 0.0208(10) 0.0237(7) 0.0242(8) -0.0008(6) 0.0168(8) 0.0016(7)
Cu11 0.0178(9) 0.0285(7) 0.0153(7) -0.0013(6) 0.0079(7) 0.0002(7)
Cu12 0.0116(9) 0.0276(7) 0.0185(7) -0.0033(6) 0.0050(7) -0.0032(6)
Cu13 0.0137(9) 0.0378(9) 0.0270(8) -0.0010(7) 0.0086(7) -0.0003(7)
Cu14 0.024(5) 0.027(4) 0.030(4) -0.003(3) 0.014(4) 0.000(4)
C1V 0.06(2) 0.10(2) 0.053(15) 0.029(14) 0.022(14) -0.007(16)
Cl14 0.045(3) 0.137(5) 0.048(3) 0.008(3) 0.012(2) 0.022(3)
Cl16 0.041(4) 0.096(5) 0.052(3) 0.002(3) -0.001(3) 0.008(3)
Cu15 0.030(8) 0.035(6) 0.036(7) -0.002(5) 0.008(6) -0.005(6)
Cl15 0.021(11) 0.098(19) 0.13(3) 0.041(17) -0.006(14) 0.027(13)
C2V 0.034(15) 0.075(16) 0.033(11) -0.009(11) 0.011(11) 0.014(13)
Cl1V 0.035(7) 0.136(15) 0.029(4) -0.007(6) 0.004(4) -0.011(9)
Cl2V 0.028(3) 0.074(4) 0.037(3) -0.013(2) 0.007(2) 0.003(3)
Cl1 0.0277(18) 0.0269(12) 0.0282(14) 0.0097(10) 0.0159(13) -0.0013(11)
Cl2 0.0346(19) 0.0407(14) 0.0286(14) -0.0075(11) 0.0238(14) -0.0004(13)
Cl3 0.0290(18) 0.0256(12) 0.0413(16) -0.0058(11) 0.0224(15) -0.0050(12)
Cl4 0.030(2) 0.0471(17) 0.0477(18) 0.0012(14) 0.0311(17) -0.0050(15)
Cl5 0.0286(17) 0.0288(12) 0.0298(14) 0.0016(10) 0.0179(13) 0.0103(12)
Cl6 0.0278(18) 0.0259(12) 0.0273(13) 0.0094(10) 0.0167(13) 0.0002(11)
Cl7 0.0297(18) 0.0309(13) 0.0340(15) 0.0041(11) 0.0189(14) 0.0136(12)
Cl8 0.0245(17) 0.0444(15) 0.0350(15) 0.0002(12) 0.0242(14) -0.0042(13)
Cl9 0.0265(18) 0.0240(12) 0.0401(16) -0.0020(11) 0.0186(15) -0.0048(11)
Cl10 0.039(2) 0.0344(14) 0.0339(15) -0.0053(11) 0.0273(15) 0.0023(13)
Cl11 0.0323(18) 0.0445(15) 0.0177(12) -0.0050(10) 0.0094(12) -0.0005(13)
Cl12 0.0167(15) 0.0353(13) 0.0305(14) -0.0070(10) 0.0033(12) -0.0106(11)
Cl13 0.0136(17) 0.065(2) 0.0452(18) 0.0000(15) 0.0082(14) -0.0041(15)
Fe1 0.0068(9) 0.0233(7) 0.0147(7) -0.0007(6) 0.0025(7) -0.0007(6)
Fe2 0.0176(10) 0.0218(7) 0.0174(8) 0.0012(6) 0.0141(8) -0.0003(7)
Fe3 0.0128(10) 0.0296(8) 0.0180(8) 0.0064(6) 0.0119(8) 0.0068(7)
Fe4 0.0076(9) 0.0276(8) 0.0257(9) 0.0032(7) 0.0104(8) 0.0031(7)
Fe5 0.0066(9) 0.0220(7) 0.0187(8) -0.0006(6) 0.0082(7) -0.0045(7)
Fe6 0.0136(10) 0.0190(7) 0.0145(7) -0.0029(6) 0.0086(7) -0.0014(7)
Fe7 0.0119(10) 0.0217(7) 0.0208(8) 0.0047(6) 0.0108(8) 0.0029(7)
Fe8 0.0121(10) 0.0236(7) 0.0146(7) 0.0021(6) 0.0088(7) -0.0007(7)
Fe9 0.0133(9) 0.0192(7) 0.0138(7) -0.0027(6) 0.0078(7) -0.0003(7)
Fe10 0.0074(9) 0.0206(7) 0.0194(8) 0.0017(6) 0.0092(7) -0.0032(6)
Fe11 0.0120(10) 0.0274(8) 0.0314(10) 0.0038(7) 0.0163(8) 0.0026(7)
P11 0.0082(14) 0.0269(12) 0.0203(12) -0.0011(9) 0.0063(11) 0.0002(10)
P12 0.0110(15) 0.0268(12) 0.0270(14) -0.0037(10) 0.0084(12) -0.0018(11)
P13 0.0143(15) 0.0256(12) 0.0236(13) -0.0050(10) 0.0083(12) -0.0009(11)
P14 0.0134(15) 0.0294(12) 0.0187(12) 0.0002(10) 0.0076(12) 0.0008(11)
P15 0.0083(14) 0.0270(12) 0.0178(12) -0.0012(9) 0.0042(11) -0.0007(10)
P21 0.0136(16) 0.0200(12) 0.0234(13) 0.0007(10) 0.0118(12) 0.0007(11)
P22 0.0138(15) 0.0184(11) 0.0212(13) 0.0003(9) 0.0106(12) 0.0012(10)
P23 0.0123(15) 0.0230(12) 0.0222(13) 0.0010(10) 0.0109(12) 0.0001(11)
P24 0.0161(16) 0.0220(12) 0.0218(13) 0.0000(10) 0.0128(12) 0.0000(11)
P25 0.0162(16) 0.0210(12) 0.0216(13) 0.0008(10) 0.0117(12) 0.0004(11)
P31 0.0118(15) 0.0255(12) 0.0188(12) -0.0014(10) 0.0111(12) 0.0010(11)
P32 0.0101(15) 0.0258(12) 0.0174(12) -0.0017(10) 0.0086(12) -0.0018(11)
P33 0.0130(16) 0.0280(13) 0.0164(12) 0.0027(10) 0.0098(12) -0.0005(11)
P34 0.0138(17) 0.0460(17) 0.0223(14) -0.0049(12) 0.0104(13) -0.0080(13)
P35 0.0168(17) 0.0411(16) 0.0200(13) -0.0058(11) 0.0101(13) -0.0074(13)
P41 0.0155(16) 0.0277(13) 0.0197(12) 0.0004(10) 0.0062(12) -0.0021(11)
P42 0.0107(15) 0.0245(12) 0.0206(13) 0.0017(10) 0.0083(12) 0.0000(11)
P43 0.0113(15) 0.0253(12) 0.0197(13) 0.0004(10) 0.0092(12) 0.0002(11)
P44 0.0092(15) 0.0242(12) 0.0239(13) 0.0014(10) 0.0091(12) 0.0004(11)
P45 0.0153(16) 0.0285(13) 0.0224(13) 0.0044(10) 0.0083(12) 0.0009(12)
P51 0.0098(15) 0.0222(12) 0.0175(12) -0.0006(9) 0.0074(11) -0.0005(10)
P52 0.0093(15) 0.0271(12) 0.0172(12) 0.0000(10) 0.0056(11) -0.0008(11)
P53 0.0112(15) 0.0246(12) 0.0179(12) 0.0006(9) 0.0083(11) -0.0014(11)
P54 0.0073(14) 0.0221(12) 0.0182(12) 0.0011(9) 0.0086(11) 0.0000(10)
P55 0.0092(15) 0.0229(12) 0.0159(12) 0.0022(9) 0.0070(11) -0.0002(10)
P61 0.0140(15) 0.0219(12) 0.0183(12) -0.0004(9) 0.0104(12) 0.0001(11)
P62 0.0116(15) 0.0225(12) 0.0186(12) 0.0011(9) 0.0108(12) 0.0011(11)
P63 0.0120(15) 0.0221(12) 0.0184(12) 0.0011(9) 0.0092(12) 0.0024(11)
P64 0.0112(15) 0.0231(12) 0.0174(12) 0.0002(9) 0.0090(11) 0.0001(11)
P65 0.0119(15) 0.0231(12) 0.0181(12) -0.0004(9) 0.0091(12) 0.0006(11)
P71 0.0121(16) 0.0350(14) 0.0225(13) 0.0012(11) 0.0089(12) -0.0043(12)
P72 0.0145(16) 0.0312(14) 0.0197(13) -0.0007(10) 0.0085(12) -0.0013(11)
P73 0.0124(15) 0.0245(12) 0.0186(12) 0.0023(10) 0.0100(12) 0.0027(11)
P74 0.0103(15) 0.0259(12) 0.0162(12) 0.0023(9) 0.0083(12) 0.0004(11)
P75 0.0132(16) 0.0280(13) 0.0191(13) 0.0023(10) 0.0117(12) -0.0015(11)
P81 0.0099(15) 0.0255(13) 0.0274(14) 0.0038(10) 0.0111(12) -0.0006(11)
P82 0.0123(15) 0.0202(12) 0.0203(12) -0.0005(10) 0.0089(12) -0.0006(11)
P83 0.0093(15) 0.0239(12) 0.0184(12) 0.0009(10) 0.0069(12) 0.0000(10)
P84 0.0151(16) 0.0207(12) 0.0210(13) 0.0009(10) 0.0087(12) -0.0011(11)
P85 0.0125(15) 0.0240(12) 0.0242(13) 0.0021(10) 0.0080(12) -0.0028(11)
P91 0.0142(16) 0.0214(12) 0.0208(13) 0.0007(10) 0.0072(12) 0.0010(11)
P92 0.0115(15) 0.0248(13) 0.0226(13) -0.0026(10) 0.0096(12) 0.0002(11)
P93 0.0119(15) 0.0244(12) 0.0161(12) -0.0004(9) 0.0090(11) 0.0004(11)
P94 0.0092(14) 0.0241(12) 0.0146(12) 0.0011(9) 0.0064(11) 0.0005(10)
P95 0.0122(15) 0.0218(12) 0.0179(12) 0.0001(9) 0.0087(11) 0.0010(11)
P101 0.0116(15) 0.0239(12) 0.0198(12) 0.0001(10) 0.0119(12) -0.0018(11)
P102 0.0139(16) 0.0287(13) 0.0206(13) 0.0053(10) 0.0095(12) -0.0006(11)
P103 0.0143(16) 0.0249(12) 0.0287(14) 0.0056(10) 0.0119(13) 0.0012(11)
P104 0.0133(16) 0.0205(12) 0.0268(14) -0.0003(10) 0.0127(13) 0.0001(11)
P105 0.0092(15) 0.0207(12) 0.0198(12) 0.0001(9) 0.0088(11) -0.0001(10)
P111 0.0176(17) 0.0229(13) 0.0312(15) 0.0007(11) 0.0131(14) 0.0008(11)
P112 0.0225(19) 0.0312(14) 0.0321(15) -0.0001(12) 0.0098(14) -0.0005(13)
P113 0.0202(18) 0.0368(15) 0.0256(14) 0.0019(12) 0.0118(14) 0.0007(13)
P114 0.0141(16) 0.0267(13) 0.0267(14) 0.0055(11) 0.0156(13) 0.0040(11)
P115 0.0137(16) 0.0240(12) 0.0238(13) 0.0025(10) 0.0113(13) 0.0012(11)
C11 0.013(6) 0.030(5) 0.023(5) -0.002(4) 0.002(5) 0.004(5)
C12 0.009(6) 0.029(5) 0.018(5) 0.001(4) -0.007(4) -0.005(4)
C13 0.006(5) 0.036(5) 0.024(5) 0.004(4) 0.004(4) 0.004(4)
C14 0.009(6) 0.027(5) 0.026(5) 0.003(4) 0.002(5) 0.005(4)
C15 0.028(7) 0.035(5) 0.012(5) -0.001(4) 0.012(5) 0.002(5)
C16 0.021(7) 0.031(5) 0.022(5) -0.005(4) 0.004(5) 0.000(5)
C17 0.014(7) 0.041(6) 0.033(6) -0.005(5) 0.006(5) -0.012(5)
C18 0.017(7) 0.048(7) 0.029(6) -0.009(5) 0.012(6) 0.001(5)
C19 0.018(7) 0.030(6) 0.031(6) 0.014(5) 0.006(5) 0.005(5)
C20 0.029(8) 0.044(6) 0.012(5) 0.002(4) 0.007(5) -0.001(6)
C22 0.034(7) 0.036(5) 0.018(5) 0.000(4) 0.023(5) -0.004(5)
C23 0.040(9) 0.036(6) 0.021(5) 0.011(5) 0.020(6) 0.008(6)
C24 0.023(7) 0.030(6) 0.022(5) 0.017(4) 0.014(5) 0.009(5)
C25 0.031(8) 0.034(6) 0.024(6) 0.003(5) 0.024(6) 0.000(5)
C26 0.033(9) 0.043(7) 0.037(7) 0.000(5) 0.029(7) 0.001(6)
C27 0.045(10) 0.036(6) 0.034(7) -0.009(5) 0.026(7) -0.003(6)
C28 0.028(8) 0.046(7) 0.023(6) 0.007(5) 0.004(6) 0.000(6)
C29 0.030(8) 0.030(6) 0.039(7) 0.013(5) 0.028(7) 0.009(5)
C30 0.030(8) 0.038(6) 0.036(7) 0.008(5) 0.021(6) -0.012(6)
C31 0.031(9) 0.058(8) 0.030(7) 0.013(6) 0.017(7) 0.031(7)
C32 0.045(10) 0.045(7) 0.034(7) 0.021(6) 0.025(7) 0.024(7)
C33 0.026(8) 0.024(5) 0.043(7) 0.011(5) 0.022(6) 0.013(5)
C34 0.046(10) 0.029(6) 0.037(7) 0.011(5) 0.033(7) 0.013(6)
C35 0.036(9) 0.038(6) 0.032(7) 0.027(5) 0.025(7) 0.019(6)
C36 0.021(8) 0.083(11) 0.029(7) 0.006(7) 0.001(6) 0.022(8)
C37 0.043(10) 0.065(9) 0.033(7) 0.010(6) 0.028(7) 0.028(8)
C38 0.056(11) 0.027(6) 0.043(8) 0.000(5) 0.031(8) 0.008(6)
C39 0.053(11) 0.031(6) 0.064(10) 0.010(6) 0.045(9) 0.006(7)
C40 0.045(10) 0.050(8) 0.034(7) 0.018(6) 0.025(7) 0.020(7)
C41 0.022(7) 0.039(6) 0.042(7) 0.012(5) 0.023(6) 0.019(6)
C42 0.015(7) 0.061(8) 0.037(7) 0.003(6) 0.018(6) 0.009(6)
C43 0.014(6) 0.045(6) 0.045(6) -0.001(5) 0.020(5) 0.003(5)
C44 0.034(8) 0.043(7) 0.036(7) 0.009(5) 0.031(7) 0.014(6)
C46 0.023(8) 0.036(6) 0.041(7) 0.013(5) 0.017(6) 0.014(5)
C47 0.010(7) 0.061(9) 0.055(9) -0.003(7) -0.002(7) 0.000(7)
C48 0.023(8) 0.060(9) 0.051(9) 0.002(7) 0.021(7) -0.018(7)
C49 0.040(10) 0.071(10) 0.043(8) 0.018(7) 0.036(8) 0.012(8)
C50 0.044(10) 0.038(7) 0.045(8) -0.013(6) 0.025(8) 0.009(7)
C51 0.009(5) 0.027(5) 0.023(5) -0.007(4) 0.010(4) -0.008(4)
C52 0.019(7) 0.023(5) 0.025(6) 0.002(4) 0.015(5) -0.008(5)
C53 0.011(6) 0.028(5) 0.025(5) -0.002(4) 0.012(4) -0.010(4)
C54 0.016(6) 0.029(5) 0.023(5) -0.004(4) 0.015(5) -0.008(4)
C56 0.013(6) 0.032(5) 0.020(5) -0.001(4) 0.011(5) -0.007(5)
C57 0.031(8) 0.020(5) 0.029(6) 0.002(4) 0.019(6) -0.008(5)
C58 0.017(7) 0.032(6) 0.023(5) -0.001(4) 0.012(5) -0.005(5)
C59 0.007(6) 0.046(7) 0.022(6) -0.006(5) 0.003(5) -0.008(5)
C60 0.011(6) 0.035(6) 0.034(6) -0.003(5) 0.017(5) -0.002(5)
C61 0.029(7) 0.012(4) 0.028(6) -0.005(4) 0.019(6) -0.002(4)
C62 0.022(7) 0.023(5) 0.021(5) -0.005(4) 0.007(5) -0.001(5)
C63 0.028(8) 0.024(5) 0.023(6) -0.012(4) 0.009(6) -0.008(5)
C64 0.037(8) 0.015(5) 0.019(5) 0.000(4) 0.010(6) -0.001(5)
C66 0.033(8) 0.019(5) 0.033(6) 0.002(4) 0.018(6) -0.001(5)
C67 0.018(7) 0.026(5) 0.032(6) -0.009(5) 0.010(6) -0.011(5)
C68 0.033(9) 0.031(6) 0.031(7) -0.006(5) 0.002(6) -0.005(6)
C69 0.049(9) 0.025(5) 0.019(5) 0.003(4) 0.022(6) 0.007(5)
C70 0.030(8) 0.028(5) 0.027(6) -0.003(4) 0.022(6) 0.002(5)
C71 0.032(8) 0.027(5) 0.032(6) 0.012(5) 0.020(6) 0.010(5)
C72 0.022(8) 0.036(6) 0.041(7) 0.017(5) 0.015(6) 0.014(6)
C73 0.029(8) 0.031(6) 0.030(6) 0.011(5) 0.020(6) 0.005(5)
C74 0.024(7) 0.030(6) 0.032(6) 0.005(5) 0.019(6) -0.004(5)
C75 0.033(8) 0.015(5) 0.048(7) 0.006(4) 0.030(7) 0.011(5)
C76 0.025(8) 0.044(7) 0.048(8) 0.011(6) 0.026(7) 0.017(6)
C77 0.032(9) 0.052(8) 0.038(8) 0.010(6) 0.005(7) 0.010(7)
C78 0.050(10) 0.043(7) 0.031(7) 0.013(5) 0.026(7) 0.001(7)
C79 0.036(9) 0.030(6) 0.055(9) 0.004(6) 0.035(8) -0.007(6)
C80 0.040(10) 0.040(7) 0.045(8) -0.007(6) 0.028(8) 0.001(7)
C81 0.037(8) 0.031(6) 0.025(6) 0.009(4) 0.024(6) -0.003(5)
C82 0.023(7) 0.042(6) 0.022(6) 0.007(5) 0.017(6) -0.001(6)
C83 0.023(3) 0.025(3) 0.023(3) 0.0002(12) 0.0103(14) -0.0001(12)
C84 0.041(9) 0.047(7) 0.016(5) -0.001(5) 0.019(6) -0.003(6)
C85 0.026(8) 0.058(8) 0.008(5) 0.012(5) 0.003(5) -0.007(6)
C86 0.046(10) 0.056(8) 0.017(6) -0.015(5) 0.013(6) -0.006(7)
C87 0.031(9) 0.052(8) 0.034(7) 0.002(6) 0.022(7) 0.008(7)
C88 0.039(9) 0.033(6) 0.043(8) 0.005(5) 0.031(7) 0.001(6)
C89 0.042(10) 0.040(7) 0.041(8) 0.028(6) 0.016(7) 0.011(7)
C90 0.023(8) 0.074(10) 0.026(6) 0.011(6) 0.005(6) -0.004(7)
C91 0.020(7) 0.024(5) 0.019(5) -0.011(4) 0.001(5) -0.006(5)
C92 0.029(8) 0.020(5) 0.021(5) -0.006(4) 0.012(5) -0.003(5)
C93 0.027(7) 0.016(4) 0.025(6) -0.001(4) 0.017(6) 0.001(5)
C94 0.020(7) 0.026(5) 0.024(5) -0.007(4) 0.013(5) 0.006(5)
C95 0.026(7) 0.028(5) 0.013(5) -0.015(4) 0.013(5) -0.008(5)
C96 0.027(8) 0.037(7) 0.031(7) -0.012(5) -0.002(6) 0.004(6)
C97 0.024(8) 0.033(6) 0.043(8) -0.006(5) 0.014(7) -0.007(6)
C98 0.037(8) 0.023(5) 0.023(5) 0.004(4) 0.017(6) 0.007(5)
C99 0.017(6) 0.038(5) 0.035(6) -0.005(5) 0.020(5) 0.006(5)
C100 0.040(9) 0.033(6) 0.020(5) -0.009(4) 0.015(6) -0.003(6)
C101 0.012(6) 0.025(5) 0.027(6) 0.006(4) 0.015(5) 0.002(4)
C102 0.017(7) 0.015(4) 0.029(6) 0.002(4) 0.013(5) -0.005(4)
C103 0.013(6) 0.027(5) 0.025(6) 0.000(4) 0.009(5) -0.006(5)
C104 0.008(5) 0.032(5) 0.023(5) 0.002(4) 0.009(4) -0.007(4)
C105 0.013(6) 0.035(5) 0.030(5) 0.001(4) 0.013(5) -0.013(4)
C106 0.018(7) 0.042(6) 0.023(6) 0.001(5) 0.016(5) -0.004(5)
C107 0.015(7) 0.026(5) 0.032(6) -0.002(4) 0.009(5) -0.003(5)
C108 0.026(7) 0.026(5) 0.025(6) -0.007(4) 0.013(6) -0.007(5)
C109 0.023(7) 0.035(6) 0.027(6) -0.001(5) 0.010(6) -0.012(5)
C110 0.015(7) 0.035(6) 0.033(6) -0.003(5) 0.009(6) 0.001(5)
C111 0.020(8) 0.047(7) 0.048(8) 0.006(6) 0.020(7) 0.016(6)
C112 0.030(7) 0.047(6) 0.041(6) 0.005(5) 0.032(6) 0.006(5)
C113 0.037(9) 0.044(7) 0.044(8) 0.011(6) 0.034(7) 0.011(6)
C114 0.022(6) 0.042(6) 0.051(7) 0.007(5) 0.029(6) -0.002(5)
C115 0.022(8) 0.052(8) 0.056(9) 0.011(7) 0.032(7) 0.013(6)
C116 0.031(10) 0.069(10) 0.072(12) 0.004(9) 0.033(9) -0.013(8)
C117 0.051(8) 0.056(7) 0.039(6) 0.011(5) 0.042(6) 0.009(6)
C118 0.052(11) 0.041(7) 0.038(7) 0.004(6) 0.031(8) 0.014(7)
C119 0.026(8) 0.040(7) 0.052(8) 0.012(6) 0.023(7) 0.017(6)
C120 0.023(9) 0.074(11) 0.058(10) 0.005(8) 0.010(8) 0.000(8)
Cl1S 0.026(4) 0.051(4) 0.059(5) -0.014(3) 0.021(4) 0.005(3)

loop_
_atom_type_symbol
_atom_type_description
_atom_type_scat_dispersion_real
_atom_type_scat_dispersion_imag
_atom_type_scat_source
C C 0.0181 0.0091 'International Tables Vol C Tables 4.2.6.8 and 6.1.1.4'
H H 0.0000 0.0000 'International Tables Vol C Tables 4.2.6.8 and 6.1.1.4'
N N 0.0311 0.0180 'International Tables Vol C Tables 4.2.6.8 and 6.1.1.4'
P P 0.2955 0.4335 'International Tables Vol C Tables 4.2.6.8 and 6.1.1.4'
Cl Cl 0.3639 0.7018 'International Tables Vol C Tables 4.2.6.8 and 6.1.1.4'
Cr Cr -0.1635 2.4439 'International Tables Vol C Tables 4.2.6.8 and 6.1.1.4'
Fe Fe -1.1336 3.1974 'International Tables Vol C Tables 4.2.6.8 and 6.1.1.4'
Cu Cu -1.9646 0.5888 'International Tables Vol C Tables 4.2.6.8 and 6.1.1.4'
As As -0.9300 1.0051 'International Tables Vol C Tables 4.2.6.8 and 6.1.1.4'

loop_
_exptl_crystal_face_index_h
_exptl_crystal_face_index_k
_exptl_crystal_face_index_l
_exptl_crystal_face_perp_dist
-1 -1 1 0.0192
1 0 -1 0.0256
2 -5 -2 0.0290
-2 -5 1 0.0250
3 0 5 0.0846
-3 0 -5 0.0846
-2 5 2 0.0290
0 1 -1 0.0493
1 1 -1 0.0192
-1 0 1 0.0256
0 -1 1 0.0493

loop_
_geom_angle_atom_site_label_1
_geom_angle_atom_site_label_2
_geom_angle_atom_site_label_3
_geom_angle
C14I Cr1 C15I 37.7(4)
C14I Cr1 C11I 63.0(4)
C15I Cr1 C11I 37.6(4)
C14I Cr1 C12I 63.4(4)
C15I Cr1 C12I 63.2(4)
C11I Cr1 C12I 37.8(4)
C14I Cr1 C13I 37.6(4)
C15I Cr1 C13I 63.0(4)
C11I Cr1 C13I 63.1(4)
C12I Cr1 C13I 38.1(4)
C14I Cr1 As1 89.2(3)
C15I Cr1 As1 107.5(3)
C11I Cr1 As1 145.0(3)
C12I Cr1 As1 146.2(3)
C13I Cr1 As1 108.1(3)
C14I Cr1 As5 108.2(3)
C15I Cr1 As5 145.9(3)
C11I Cr1 As5 145.6(3)
C12I Cr1 As5 107.9(3)
C13I Cr1 As5 89.4(3)
As1 Cr1 As5 60.21(6)
C14I Cr1 As4 146.9(3)
C15I Cr1 As4 146.2(3)
C11I Cr1 As4 108.7(3)
C12I Cr1 As4 90.1(3)
C13I Cr1 As4 109.3(3)
As1 Cr1 As4 106.14(8)
As5 Cr1 As4 59.10(6)
C14I Cr1 As2 108.9(3)
C15I Cr1 As2 89.8(3)
C11I Cr1 As2 107.6(3)
C12I Cr1 As2 145.3(3)
C13I Cr1 As2 146.5(3)
As1 Cr1 As2 59.62(5)
As5 Cr1 As2 106.62(8)
As4 Cr1 As2 104.20(7)
C14I Cr1 As3 146.6(3)
C15I Cr1 As3 109.0(3)
C11I Cr1 As3 90.5(3)
C12I Cr1 As3 108.5(3)
C13I Cr1 As3 146.6(3)
As1 Cr1 As3 105.22(7)
As5 Cr1 As3 105.08(8)
As4 Cr1 As3 57.87(6)
As2 Cr1 As3 57.82(6)
C14I Cr1 Cr2 145.4(3)
C15I Cr1 Cr2 146.7(3)
C11I Cr1 Cr2 147.9(3)
C12I Cr1 Cr2 147.1(3)
C13I Cr1 Cr2 145.9(3)
As1 Cr1 Cr2 56.23(6)
As5 Cr1 Cr2 56.45(6)
As4 Cr1 Cr2 56.99(6)
As2 Cr1 Cr2 56.96(6)
As3 Cr1 Cr2 57.44(6)
C15I C11I C12I 108.6(9)
C15I C11I Cr1 71.1(7)
C12I C11I Cr1 71.4(6)
C15I C11I H11P 125.7
C12I C11I H11P 125.7
Cr1 C11I H11P 125.7
C11I C12I C13I 107.0(9)
C11I C12I Cr1 70.8(6)
C13I C12I Cr1 71.0(6)
C11I C12I H12D 126.4
C13I C12I H12D 126.4
Cr1 C12I H12D 126.4
C14I C13I C12I 107.7(9)
C14I C13I Cr1 70.4(6)
C12I C13I Cr1 70.8(6)
C14I C13I H13A 126.1
C12I C13I H13A 126.1
Cr1 C13I H13A 126.1
C15I C14I C13I 108.6(9)
C15I C14I Cr1 71.4(6)
C13I C14I Cr1 72.0(6)
C15I C14I H14A 125.7
C13I C14I H14A 125.7
Cr1 C14I H14A 125.7
C11I C15I C14I 108.1(10)
C11I C15I Cr1 71.3(7)
C14I C15I Cr1 70.8(7)
C11I C15I H15A 125.9
C14I C15I H15A 125.9
Cr1 C15I H15A 125.9
C25I Cr2 C24I 37.8(7)
C25I Cr2 C21I 37.3(8)
C24I Cr2 C21I 62.3(6)
C25I Cr2 C22I 61.7(7)
C24I Cr2 C22I 62.3(6)
C21I Cr2 C22I 35.8(7)
C25I Cr2 C23I 61.9(6)
C24I Cr2 C23I 35.8(7)
C21I Cr2 C23I 62.3(7)
C22I Cr2 C23I 39.1(8)
C25I Cr2 As1 127.8(7)
C24I Cr2 As1 155.5(4)
C21I Cr2 As1 95.6(4)
C22I Cr2 As1 93.8(5)
C23I Cr2 As1 126.3(6)
C25I Cr2 As5 95.3(5)
C24I Cr2 As5 127.9(5)
C21I Cr2 As5 95.2(4)
C22I Cr2 As5 125.0(7)
C23I Cr2 As5 155.9(5)
As1 Cr2 As5 60.30(5)
C25I Cr2 As2 156.2(4)
C24I Cr2 As2 124.7(5)
C21I Cr2 As2 128.5(5)
C22I Cr2 As2 97.0(6)
C23I Cr2 As2 95.1(5)
As1 Cr2 As2 59.60(6)
As5 Cr2 As2 106.43(7)
C25I Cr2 As4 95.7(5)
C24I Cr2 As4 96.4(4)
C21I Cr2 As4 127.3(5)
C22I Cr2 As4 156.5(5)
C23I Cr2 As4 126.7(6)
As1 Cr2 As4 106.04(7)
As5 Cr2 As4 58.99(5)
As2 Cr2 As4 103.73(8)
C25I Cr2 As3 126.6(7)
C24I Cr2 As3 95.3(5)
C21I Cr2 As3 156.7(4)
C22I Cr2 As3 129.7(7)
C23I Cr2 As3 96.0(5)
As1 Cr2 As3 104.87(8)
As5 Cr2 As3 104.59(7)
As2 Cr2 As3 57.51(6)
As4 Cr2 As3 57.53(6)
C25I Cr2 Cr1 147.1(4)
C24I Cr2 Cr1 148.0(4)
C21I Cr2 Cr1 146.5(4)
C22I Cr2 Cr1 146.7(5)
C23I Cr2 Cr1 147.6(5)
As1 Cr2 Cr1 56.43(6)
As5 Cr2 Cr1 56.48(6)
As2 Cr2 Cr1 56.72(6)
As4 Cr2 Cr1 56.67(6)
As3 Cr2 Cr1 56.82(6)
Cr2 As1 As2 61.00(6)
Cr2 As1 Cr1 67.34(6)
As2 As1 Cr1 60.74(5)
Cr2 As1 As5 60.07(5)
As2 As1 As5 107.33(6)
Cr1 As1 As5 60.02(6)
As3 As2 As1 108.05(6)
As3 As2 Cr1 61.38(5)
As1 As2 Cr1 59.65(5)
As3 As2 Cr2 61.76(6)
As1 As2 Cr2 59.40(5)
Cr1 As2 Cr2 66.32(6)
As2 As3 As4 108.85(6)
As2 As3 Cr1 60.79(5)
As4 As3 Cr1 60.74(6)
As2 As3 Cr2 60.73(6)
As4 As3 Cr2 60.73(6)
Cr1 As3 Cr2 65.74(6)
As3 As4 As5 108.63(6)
As3 As4 Cr1 61.39(6)
As5 As4 Cr1 60.06(6)
As3 As4 Cr2 61.73(6)
As5 As4 Cr2 59.90(5)
Cr1 As4 Cr2 66.33(6)
As4 As5 Cr2 61.10(5)
As4 As5 Cr1 60.84(6)
Cr2 As5 Cr1 67.07(6)
As4 As5 As1 107.14(6)
Cr2 As5 As1 59.63(5)
Cr1 As5 As1 59.77(5)
C22I C21I C25I 109.2(15)
C22I C21I Cr2 72.4(9)
C25I C21I Cr2 70.2(9)
C22I C21I H21A 125.4
C25I C21I H21A 125.4
Cr2 C21I H21A 125.4
C21I C22I C23I 107.2(15)
C21I C22I Cr2 71.8(9)
C23I C22I Cr2 70.7(8)
C21I C22I H22A 126.3
C23I C22I H22A 126.3
Cr2 C22I H22A 126.3
C24I C23I C22I 106.9(15)
C24I C23I Cr2 71.5(8)
C22I C23I Cr2 70.2(8)
C24I C23I H23A 126.5
C22I C23I H23A 126.5
Cr2 C23I H23A 126.5
C23I C24I C25I 108.8(16)
C23I C24I Cr2 72.7(9)
C25I C24I Cr2 70.0(9)
C23I C24I H24A 125.6
C25I C24I H24A 125.6
Cr2 C24I H24A 125.6
C21I C25I C24I 107.9(14)
C21I C25I Cr2 72.5(10)
C24I C25I Cr2 72.2(9)
C21I C25I H25A 125.9
C24I C25I H25A 125.9
Cr2 C25I H25A 125.9
Cl1 Cu1 P82 116.72(12)
Cl1 Cu1 P73 116.23(13)
P82 Cu1 P73 104.48(12)
Cl1 Cu1 P55 116.86(13)
P82 Cu1 P55 97.31(11)
P73 Cu1 P55 102.57(11)
Cl2 Cu2 P95 120.90(13)
Cl2 Cu2 P84 117.24(13)
P95 Cu2 P84 96.68(12)
Cl2 Cu2 P43 119.69(14)
P95 Cu2 P43 97.41(11)
P84 Cu2 P43 100.27(12)
Cl3 Cu3 P93 118.54(12)
Cl3 Cu3 P101 118.49(13)
P93 Cu3 P101 97.60(11)
Cl3 Cu3 P32 119.44(14)
P93 Cu3 P32 97.81(12)
P101 Cu3 P32 100.66(12)
Cl4 Cu4 P21 117.95(15)
Cl4 Cu4 P111 117.70(15)
P21 Cu4 P111 100.51(12)
Cl4 Cu4 P104 118.12(14)
P21 Cu4 P104 98.17(12)
P111 Cu4 P104 100.85(12)
Cl5 Cu5 P114 118.64(13)
Cl5 Cu5 P75 117.54(12)
P114 Cu5 P75 100.69(12)
Cl5 Cu5 P63 119.04(13)
P114 Cu5 P63 98.78(12)
P75 Cu5 P63 98.23(12)
Cl6 Cu6 P22 114.93(12)
Cl6 Cu6 P105 119.50(13)
P22 Cu6 P105 98.31(11)
Cl6 Cu6 P31 117.19(13)
P22 Cu6 P31 101.38(12)
P105 Cu6 P31 102.40(12)
Cl7 Cu7 P33 118.08(12)
Cl7 Cu7 P44 116.97(14)
P33 Cu7 P44 99.43(12)
Cl7 Cu7 P94 121.78(13)
P33 Cu7 P94 97.83(12)
P44 Cu7 P94 98.40(12)
Cl8 Cu8 P42 119.60(14)
Cl8 Cu8 P51 117.38(13)
P42 Cu8 P51 97.19(11)
Cl8 Cu8 P83 120.64(13)
P42 Cu8 P83 99.45(12)
P51 Cu8 P83 97.87(12)
Cl9 Cu9 P64 117.42(12)
Cl9 Cu9 P54 118.28(13)
P64 Cu9 P54 95.65(11)
Cl9 Cu9 P74 121.51(13)
P64 Cu9 P74 98.74(12)
P54 Cu9 P74 100.47(12)
Cl10 Cu10 P25 115.91(13)
Cl10 Cu10 P62 118.50(13)
P25 Cu10 P62 96.70(12)
Cl10 Cu10 P115 122.29(15)
P25 Cu10 P115 99.99(12)
P62 Cu10 P115 98.83(12)
Cl11 Cu11 P24 119.92(13)
Cl11 Cu11 P61 118.15(12)
P24 Cu11 P61 96.65(12)
Cl11 Cu11 P11 121.30(14)
P24 Cu11 P11 97.43(11)
P61 Cu11 P11 98.22(11)
Cl12 Cu12 P53 118.38(13)
Cl12 Cu12 P15 121.03(13)
P53 Cu12 P15 97.36(11)
Cl12 Cu12 P65 119.69(12)
P53 Cu12 P65 97.32(12)
P15 Cu12 P65 97.99(12)
Cl13 Cu13 P14 119.54(14)
Cl13 Cu13 P52 117.95(15)
P14 Cu13 P52 98.04(12)
Cl13 Cu13 P41 118.17(15)
P14 Cu13 P41 100.10(12)
P52 Cu13 P41 98.99(12)
P12 Cu14 P23 101.1(4)
P12 Cu14 P35 105.5(4)
P23 Cu14 P35 104.3(4)
P12 Cu14 Cl14 125.2(5)
P23 Cu14 Cl14 115.5(4)
P35 Cu14 Cl14 103.3(4)
Cl16 C1V Cl14 109.5(15)
Cl16 C1V H1VA 109.8
Cl14 C1V H1VA 109.8
Cl16 C1V H1VB 109.8
Cl14 C1V H1VB 109.8
H1VA C1V H1VB 108.2
C1V Cl14 Cu14 170.9(11)
P13 Cu15 Cl15 128.2(11)
P13 Cu15 P34 104.8(6)
Cl15 Cu15 P34 111.4(10)
P13 Cu15 P45 102.6(5)
Cl15 Cu15 P45 105.1(11)
P34 Cu15 P45 101.3(5)
Cl1V Cl15 C2V 66(4)
Cl1V C2V Cl2V 114.2(14)
Cl1V C2V Cl15 18.6(12)
Cl2V C2V Cl15 100.4(17)
Cl1V C2V H2VA 110.0
Cl2V C2V H2VA 109.3
Cl15 C2V H2VA 105.6
Cl1V C2V H2VB 109.3
Cl2V C2V H2VB 108.4
Cl15 C2V H2VB 127.2
H2VA C2V H2VB 105.1
Cl15 Cl1V C2V 96(5)
C13 Fe1 C12 40.6(5)
C13 Fe1 C14 40.7(5)
C12 Fe1 C14 68.1(4)
C13 Fe1 C11 67.6(5)
C12 Fe1 C11 39.9(5)
C14 Fe1 C11 67.5(4)
C13 Fe1 C15 67.4(5)
C12 Fe1 C15 67.5(5)
C14 Fe1 C15 39.5(5)
C11 Fe1 C15 40.3(5)
C13 Fe1 P15 132.4(3)
C12 Fe1 P15 100.1(3)
C14 Fe1 P15 167.0(3)
C11 Fe1 P15 100.1(3)
C15 Fe1 P15 132.1(3)
C13 Fe1 P11 166.2(3)
C12 Fe1 P11 131.9(3)
C14 Fe1 P11 130.2(4)
C11 Fe1 P11 99.9(3)
C15 Fe1 P11 99.4(4)
P15 Fe1 P11 53.45(10)
C13 Fe1 P14 100.8(3)
C12 Fe1 P14 101.5(3)
C14 Fe1 P14 132.5(3)
C11 Fe1 P14 133.4(3)
C15 Fe1 P14 167.7(4)
P15 Fe1 P14 53.27(10)
P11 Fe1 P14 92.13(12)
C13 Fe1 P12 130.3(3)
C12 Fe1 P12 164.9(3)
C14 Fe1 P12 97.7(3)
C11 Fe1 P12 130.8(4)
C15 Fe1 P12 98.3(4)
P15 Fe1 P12 93.36(12)
P11 Fe1 P12 53.14(10)
P14 Fe1 P12 91.99(12)
C13 Fe1 P13 99.3(3)
C12 Fe1 P13 132.3(3)
C14 Fe1 P13 98.7(3)
C11 Fe1 P13 165.5(3)
C15 Fe1 P13 130.1(3)
P15 Fe1 P13 93.34(11)
P11 Fe1 P13 92.42(12)
P14 Fe1 P13 52.91(10)
P12 Fe1 P13 52.76(10)
C23 Fe2 C24 40.5(5)
C23 Fe2 C22 39.2(5)
C24 Fe2 C22 66.9(5)
C23 Fe2 C25 67.8(6)
C24 Fe2 C25 40.1(5)
C22 Fe2 C25 67.4(5)
C23 Fe2 C21 66.9(5)
C24 Fe2 C21 67.1(5)
C22 Fe2 C21 39.9(5)
C25 Fe2 C21 40.2(4)
C23 Fe2 P24 98.2(4)
C24 Fe2 P24 129.7(4)
C22 Fe2 P24 100.0(4)
C25 Fe2 P24 165.7(4)
C21 Fe2 P24 132.7(3)
C23 Fe2 P22 132.9(4)
C24 Fe2 P22 100.5(4)
C22 Fe2 P22 166.5(3)
C25 Fe2 P22 100.0(3)
C21 Fe2 P22 132.0(3)
P24 Fe2 P22 91.84(11)
C23 Fe2 P25 130.5(4)
C24 Fe2 P25 166.7(4)
C22 Fe2 P25 100.2(4)
C25 Fe2 P25 133.1(4)
C21 Fe2 P25 101.0(3)
P24 Fe2 P25 53.65(11)
P22 Fe2 P25 91.95(11)
C23 Fe2 P21 167.2(4)
C24 Fe2 P21 133.1(4)
C22 Fe2 P21 132.0(4)
C25 Fe2 P21 100.9(4)
C21 Fe2 P21 100.6(4)
P24 Fe2 P21 92.71(11)
P22 Fe2 P21 52.93(10)
P25 Fe2 P21 52.77(10)
C23 Fe2 P23 98.9(4)
C24 Fe2 P23 98.1(4)
C22 Fe2 P23 131.1(4)
C25 Fe2 P23 129.9(4)
C21 Fe2 P23 164.5(3)
P24 Fe2 P23 52.94(10)
P22 Fe2 P23 52.97(11)
P25 Fe2 P23 93.14(11)
P21 Fe2 P23 93.04(11)
C33 Fe3 C31 66.2(6)
C33 Fe3 C34 39.7(5)
C31 Fe3 C34 66.5(7)
C33 Fe3 C32 39.9(6)
C31 Fe3 C32 39.3(5)
C34 Fe3 C32 67.0(6)
C33 Fe3 C35 66.2(5)
C31 Fe3 C35 40.7(6)
C34 Fe3 C35 38.9(6)
C32 Fe3 C35 67.3(5)
C33 Fe3 P33 100.8(4)
C31 Fe3 P33 130.9(4)
C34 Fe3 P33 132.8(4)
C32 Fe3 P33 99.7(4)
C35 Fe3 P33 166.1(4)
C33 Fe3 P31 133.1(4)
C31 Fe3 P31 132.9(4)
C34 Fe3 P31 101.7(4)
C32 Fe3 P31 167.7(4)
C35 Fe3 P31 101.0(4)
P33 Fe3 P31 91.63(11)
C33 Fe3 P35 164.8(4)
C31 Fe3 P35 99.6(5)
C34 Fe3 P35 131.4(4)
C32 Fe3 P35 130.7(5)
C35 Fe3 P35 99.8(4)
P33 Fe3 P35 92.46(12)
P31 Fe3 P35 52.77(12)
C33 Fe3 P32 100.7(4)
C31 Fe3 P32 166.3(5)
C34 Fe3 P32 100.9(5)
C32 Fe3 P32 132.0(4)
C35 Fe3 P32 131.6(4)
P33 Fe3 P32 53.31(11)
P31 Fe3 P32 52.79(10)
P35 Fe3 P32 93.03(12)
C33 Fe3 P34 131.1(4)
C31 Fe3 P34 98.7(5)
C34 Fe3 P34 164.4(4)
C32 Fe3 P34 98.5(5)
C35 Fe3 P34 131.4(5)
P33 Fe3 P34 52.96(11)
P31 Fe3 P34 92.12(13)
P35 Fe3 P34 53.34(11)
P32 Fe3 P34 93.23(12)
C41 Fe4 C45 40.4(5)
C41 Fe4 C43 67.8(5)
C45 Fe4 C43 68.4(5)
C41 Fe4 C44 67.2(5)
C45 Fe4 C44 40.2(5)
C43 Fe4 C44 40.5(6)
C41 Fe4 C42 40.1(6)
C45 Fe4 C42 67.6(6)
C43 Fe4 C42 39.9(6)
C44 Fe4 C42 66.9(6)
C41 Fe4 P44 100.0(4)
C45 Fe4 P44 100.6(4)
C43 Fe4 P44 167.4(4)
C44 Fe4 P44 133.3(5)
C42 Fe4 P44 131.4(4)
C41 Fe4 P42 166.2(4)
C45 Fe4 P42 130.7(4)
C43 Fe4 P42 99.7(4)
C44 Fe4 P42 99.5(4)
C42 Fe4 P42 132.4(5)
P44 Fe4 P42 92.01(12)
C41 Fe4 P43 131.3(4)
C45 Fe4 P43 99.4(4)
C43 Fe4 P43 132.8(4)
C44 Fe4 P43 100.7(4)
C42 Fe4 P43 166.4(4)
P44 Fe4 P43 52.88(11)
P42 Fe4 P43 52.74(11)
C41 Fe4 P41 132.5(4)
C45 Fe4 P41 167.2(4)
C43 Fe4 P41 99.4(4)
C44 Fe4 P41 131.6(4)
C42 Fe4 P41 100.7(4)
P44 Fe4 P41 91.08(12)
P42 Fe4 P41 53.24(11)
P43 Fe4 P41 91.78(12)
C41 Fe4 P45 99.7(4)
C45 Fe4 P45 132.2(4)
C43 Fe4 P45 130.0(4)
C44 Fe4 P45 165.4(4)
C42 Fe4 P45 99.1(4)
P44 Fe4 P45 52.91(11)
P42 Fe4 P45 92.99(12)
P43 Fe4 P45 92.76(12)
P41 Fe4 P45 52.51(10)
C55 Fe5 C53 67.3(4)
C55 Fe5 C51 39.8(5)
C53 Fe5 C51 67.3(4)
C55 Fe5 C52 67.3(5)
C53 Fe5 C52 39.8(5)
C51 Fe5 C52 40.3(4)
C55 Fe5 C54 40.5(4)
C53 Fe5 C54 39.6(5)
C51 Fe5 C54 67.3(4)
C52 Fe5 C54 66.9(5)
C55 Fe5 P51 100.6(3)
C53 Fe5 P51 167.0(3)
C51 Fe5 P51 100.6(3)
C52 Fe5 P51 132.6(3)
C54 Fe5 P51 132.7(3)
C55 Fe5 P53 131.7(3)
C53 Fe5 P53 99.2(3)
C51 Fe5 P53 165.6(3)
C52 Fe5 P53 130.8(3)
C54 Fe5 P53 99.3(3)
P51 Fe5 P53 92.45(11)
C55 Fe5 P54 165.7(3)
C53 Fe5 P54 99.4(3)
C51 Fe5 P54 131.4(4)
C52 Fe5 P54 99.2(4)
C54 Fe5 P54 131.0(3)
P51 Fe5 P54 92.19(12)
P53 Fe5 P54 53.21(11)
C55 Fe5 P52 100.3(3)
C53 Fe5 P52 131.4(4)
C51 Fe5 P52 132.2(3)
C52 Fe5 P52 166.3(4)
C54 Fe5 P52 100.1(3)
P51 Fe5 P52 53.12(10)
P53 Fe5 P52 52.99(10)
P54 Fe5 P52 92.52(11)
C55 Fe5 P55 132.5(3)
C53 Fe5 P55 132.0(4)
C51 Fe5 P55 100.8(3)
C52 Fe5 P55 100.7(4)
C54 Fe5 P55 166.9(3)
P51 Fe5 P55 52.69(10)
P53 Fe5 P55 91.91(11)
P54 Fe5 P55 52.47(10)
P52 Fe5 P55 91.99(11)
C61 Fe6 C62 39.1(5)
C61 Fe6 C63 66.9(5)
C62 Fe6 C63 40.2(5)
C61 Fe6 C64 67.6(4)
C62 Fe6 C64 67.2(5)
C63 Fe6 C64 39.6(5)
C61 Fe6 C65 40.5(4)
C62 Fe6 C65 67.5(5)
C63 Fe6 C65 67.9(5)
C64 Fe6 C65 41.1(5)
C61 Fe6 P64 99.9(3)
C62 Fe6 P64 101.1(3)
C63 Fe6 P64 133.5(4)
C64 Fe6 P64 167.1(3)
C65 Fe6 P64 130.5(3)
C61 Fe6 P65 130.9(4)
C62 Fe6 P65 100.2(4)
C63 Fe6 P65 100.5(4)
C64 Fe6 P65 131.9(4)
C65 Fe6 P65 167.1(4)
P64 Fe6 P65 53.40(11)
C61 Fe6 P62 132.5(4)
C62 Fe6 P62 165.3(3)
C63 Fe6 P62 130.6(4)
C64 Fe6 P62 99.0(3)
C65 Fe6 P62 99.1(3)
P64 Fe6 P62 92.13(11)
P65 Fe6 P62 92.75(11)
C61 Fe6 P61 165.6(4)
C62 Fe6 P61 131.4(4)
C63 Fe6 P61 99.3(4)
C64 Fe6 P61 99.3(3)
C65 Fe6 P61 132.0(3)
P64 Fe6 P61 92.65(11)
P65 Fe6 P61 53.17(10)
P62 Fe6 P61 53.23(11)
C61 Fe6 P63 100.9(4)
C62 Fe6 P63 132.7(3)
C63 Fe6 P63 166.1(4)
C64 Fe6 P63 131.0(4)
C65 Fe6 P63 98.6(3)
P64 Fe6 P63 52.71(10)
P65 Fe6 P63 92.55(11)
P62 Fe6 P63 52.59(10)
P61 Fe6 P63 92.29(11)
C74 Fe7 C73 39.9(5)
C74 Fe7 C71 66.6(5)
C73 Fe7 C71 66.1(5)
C74 Fe7 C75 39.2(5)
C73 Fe7 C75 66.1(5)
C71 Fe7 C75 39.9(6)
C74 Fe7 C72 66.9(6)
C73 Fe7 C72 39.5(5)
C71 Fe7 C72 39.5(5)
C75 Fe7 C72 66.6(6)
C74 Fe7 P74 101.1(4)
C73 Fe7 P74 133.1(4)
C71 Fe7 P74 132.4(4)
C75 Fe7 P74 101.1(4)
C72 Fe7 P74 167.0(4)
C74 Fe7 P72 131.7(4)
C73 Fe7 P72 99.2(4)
C71 Fe7 P72 129.8(4)
C75 Fe7 P72 164.1(4)
C72 Fe7 P72 98.3(4)
P74 Fe7 P72 93.56(12)
C74 Fe7 P75 133.3(4)
C73 Fe7 P75 166.3(4)
C71 Fe7 P75 100.7(3)
C75 Fe7 P75 101.8(4)
C72 Fe7 P75 131.2(4)
P74 Fe7 P75 53.11(11)
P72 Fe7 P75 91.92(11)
C74 Fe7 P71 163.8(4)
C73 Fe7 P71 129.8(4)
C71 Fe7 P71 98.4(4)
C75 Fe7 P71 131.1(4)
C72 Fe7 P71 97.8(4)
P74 Fe7 P71 93.47(12)
P72 Fe7 P71 53.09(11)
P75 Fe7 P71 52.77(11)
C74 Fe7 P73 102.7(4)
C73 Fe7 P73 102.2(4)
C71 Fe7 P73 167.9(3)
C75 Fe7 P73 134.0(4)
C72 Fe7 P73 132.4(4)
P74 Fe7 P73 53.10(10)
P72 Fe7 P73 52.62(11)
P75 Fe7 P73 90.83(11)
P71 Fe7 P73 91.57(12)
C82 Fe8 C81 39.8(5)
C82 Fe8 C83 40.5(5)
C81 Fe8 C83 68.0(5)
C82 Fe8 C85 66.6(5)
C81 Fe8 C85 39.9(6)
C83 Fe8 C85 67.6(5)
C82 Fe8 C84 67.5(5)
C81 Fe8 C84 68.0(5)
C83 Fe8 C84 40.4(5)
C85 Fe8 C84 40.3(6)
C82 Fe8 P83 102.5(4)
C81 Fe8 P83 133.9(4)
C83 Fe8 P83 100.8(4)
C85 Fe8 P83 167.9(4)
C84 Fe8 P83 131.9(4)
C82 Fe8 P84 135.6(4)
C81 Fe8 P84 167.9(4)
C83 Fe8 P84 102.1(3)
C85 Fe8 P84 130.7(4)
C84 Fe8 P84 100.0(4)
P83 Fe8 P84 53.12(10)
C82 Fe8 P82 101.1(4)
C81 Fe8 P82 100.5(4)
C83 Fe8 P82 132.7(4)
C85 Fe8 P82 132.1(4)
C84 Fe8 P82 167.8(4)
P83 Fe8 P82 53.12(10)
P84 Fe8 P82 91.36(11)
C82 Fe8 P85 163.3(4)
C81 Fe8 P85 127.9(4)
C83 Fe8 P85 132.2(3)
C85 Fe8 P85 97.0(4)
C84 Fe8 P85 98.4(4)
P83 Fe8 P85 93.55(11)
P84 Fe8 P85 53.12(11)
P82 Fe8 P85 92.00(11)
C82 Fe8 P81 129.4(4)
C81 Fe8 P81 97.2(4)
C83 Fe8 P81 164.4(4)
C85 Fe8 P81 98.1(4)
C84 Fe8 P81 130.7(5)
P83 Fe8 P81 92.98(12)
P84 Fe8 P81 91.84(11)
P82 Fe8 P81 52.53(11)
P85 Fe8 P81 52.95(11)
C94 Fe9 C93 39.8(5)
C94 Fe9 C95 40.2(5)
C93 Fe9 C95 67.1(4)
C94 Fe9 C92 66.9(5)
C93 Fe9 C92 39.7(5)
C95 Fe9 C92 67.1(4)
C94 Fe9 C91 66.9(5)
C93 Fe9 C91 67.0(5)
C95 Fe9 C91 39.4(5)
C92 Fe9 C91 40.3(5)
C94 Fe9 P95 101.1(4)
C93 Fe9 P95 133.9(4)
C95 Fe9 P95 99.2(3)
C92 Fe9 P95 166.0(3)
C91 Fe9 P95 129.5(4)
C94 Fe9 P93 131.5(3)
C93 Fe9 P93 100.7(3)
C95 Fe9 P93 167.4(3)
C92 Fe9 P93 101.5(3)
C91 Fe9 P93 133.9(4)
P95 Fe9 P93 91.87(11)
C94 Fe9 P94 99.3(4)
C93 Fe9 P94 101.0(4)
C95 Fe9 P94 130.4(4)
C92 Fe9 P94 133.4(3)
C91 Fe9 P94 166.0(4)
P95 Fe9 P94 53.26(10)
P93 Fe9 P94 53.33(11)
C94 Fe9 P91 132.5(3)
C93 Fe9 P91 164.3(4)
C95 Fe9 P91 99.1(3)
C92 Fe9 P91 129.1(4)
C91 Fe9 P91 97.6(3)
P95 Fe9 P91 53.33(11)
P93 Fe9 P91 92.35(11)
P94 Fe9 P91 93.78(11)
C94 Fe9 P92 164.9(4)
C93 Fe9 P92 130.2(4)
C95 Fe9 P92 131.6(4)
C92 Fe9 P92 98.6(4)
C91 Fe9 P92 99.6(4)
P95 Fe9 P92 92.63(11)
P93 Fe9 P92 53.14(11)
P94 Fe9 P92 93.83(11)
P91 Fe9 P92 53.06(10)
C105 Fe10 C104 39.8(5)
C105 Fe10 C101 40.4(5)
C104 Fe10 C101 67.3(5)
C105 Fe10 C103 67.4(5)
C104 Fe10 C103 39.9(5)
C101 Fe10 C103 67.9(4)
C105 Fe10 C102 68.1(5)
C104 Fe10 C102 67.3(5)
C101 Fe10 C102 41.0(4)
C103 Fe10 C102 40.1(5)
C105 Fe10 P105 133.3(4)
C104 Fe10 P105 167.5(3)
C101 Fe10 P105 101.2(4)
C103 Fe10 P105 132.4(4)
C102 Fe10 P105 100.8(4)
C105 Fe10 P101 166.7(4)
C104 Fe10 P101 130.9(3)
C101 Fe10 P101 133.3(3)
C103 Fe10 P101 99.6(4)
C102 Fe10 P101 100.2(3)
P105 Fe10 P101 53.14(10)
C105 Fe10 P104 101.1(4)
C104 Fe10 P104 132.0(4)
C101 Fe10 P104 101.7(3)
C103 Fe10 P104 168.2(3)
C102 Fe10 P104 134.4(3)
P105 Fe10 P104 53.23(11)
P101 Fe10 P104 91.59(12)
C105 Fe10 P102 129.4(4)
C104 Fe10 P102 97.5(3)
C101 Fe10 P102 164.0(4)
C103 Fe10 P102 97.4(3)
C102 Fe10 P102 129.8(3)
P105 Fe10 P102 93.39(12)
P101 Fe10 P102 52.90(11)
P104 Fe10 P102 92.18(11)
C105 Fe10 P103 98.5(4)
C104 Fe10 P103 98.2(3)
C101 Fe10 P103 131.2(3)
C103 Fe10 P103 129.6(4)
C102 Fe10 P103 165.0(4)
P105 Fe10 P103 93.30(12)
P101 Fe10 P103 92.21(11)
P104 Fe10 P103 52.72(11)
P102 Fe10 P103 53.27(11)
C111 Fe11 C115 40.2(6)
C111 Fe11 C114 67.2(6)
C115 Fe11 C114 39.8(6)
C111 Fe11 C112 39.7(6)
C115 Fe11 C112 67.1(6)
C114 Fe11 C112 67.3(6)
C111 Fe11 C113 66.6(5)
C115 Fe11 C113 66.6(6)
C114 Fe11 C113 39.8(6)
C112 Fe11 C113 39.9(5)
C111 Fe11 P115 131.3(5)
C115 Fe11 P115 166.6(5)
C114 Fe11 P115 132.7(4)
C112 Fe11 P115 100.2(4)
C113 Fe11 P115 101.1(5)
C111 Fe11 P114 100.2(4)
C115 Fe11 P114 131.1(4)
C114 Fe11 P114 167.2(4)
C112 Fe11 P114 101.6(4)
C113 Fe11 P114 134.2(5)
P115 Fe11 P114 53.45(11)
C111 Fe11 P113 99.5(4)
C115 Fe11 P113 98.3(4)
C114 Fe11 P113 129.5(4)
C112 Fe11 P113 132.1(4)
C113 Fe11 P113 164.3(4)
P115 Fe11 P113 93.55(13)
P114 Fe11 P113 52.83(12)
C111 Fe11 P111 167.1(4)
C115 Fe11 P111 132.4(4)
C114 Fe11 P111 100.8(4)
C112 Fe11 P111 132.5(4)
C113 Fe11 P111 101.3(4)
P115 Fe11 P111 53.03(11)
P114 Fe11 P111 91.44(12)
P113 Fe11 P111 91.91(12)
C111 Fe11 P112 131.4(5)
C115 Fe11 P112 98.9(5)
C114 Fe11 P112 98.4(4)
C112 Fe11 P112 164.8(4)
C113 Fe11 P112 130.6(4)
P115 Fe11 P112 93.34(13)
P114 Fe11 P112 91.93(13)
P113 Fe11 P112 52.90(12)
P111 Fe11 P112 52.82(12)
P15 P11 P12 108.71(16)
P15 P11 Cu11 124.14(15)
P12 P11 Cu11 126.86(16)
P15 P11 Fe1 63.04(12)
P12 P11 Fe1 64.12(12)
Cu11 P11 Fe1 144.55(14)
P11 P12 P13 107.80(16)
P11 P12 Cu14 125.1(3)
P13 P12 Cu14 125.0(3)
P11 P12 Fe1 62.74(12)
P13 P12 Fe1 63.85(12)
Cu14 P12 Fe1 152.4(3)
P14 P13 P12 107.31(16)
P14 P13 Cu15 125.6(4)
P12 P13 Cu15 125.5(4)
P14 P13 Fe1 62.96(11)
P12 P13 Fe1 63.39(11)
Cu15 P13 Fe1 150.7(4)
P15 P14 P13 108.97(16)
P15 P14 Cu13 124.97(15)
P13 P14 Cu13 125.61(15)
P15 P14 Fe1 62.79(11)
P13 P14 Fe1 64.13(11)
Cu13 P14 Fe1 146.29(16)
P14 P15 P11 107.17(16)
P14 P15 Cu12 126.21(15)
P11 P15 Cu12 126.03(15)
P14 P15 Fe1 63.94(11)
P11 P15 Fe1 63.52(11)
Cu12 P15 Fe1 144.99(14)
P25 P21 P22 106.39(18)
P25 P21 Cu4 126.25(16)
P22 P21 Cu4 127.03(16)
P25 P21 Fe2 62.61(12)
P22 P21 Fe2 62.52(12)
Cu4 P21 Fe2 145.36(14)
P21 P22 P23 110.42(16)
P21 P22 Cu6 124.44(17)
P23 P22 Cu6 124.23(16)
P21 P22 Fe2 64.55(12)
P23 P22 Fe2 64.64(12)
Cu6 P22 Fe2 147.42(14)
P24 P23 P22 105.74(17)
P24 P23 Cu14 126.7(3)
P22 P23 Cu14 126.4(3)
P24 P23 Fe2 62.30(11)
P22 P23 Fe2 62.40(11)
Cu14 P23 Fe2 149.9(3)
P23 P24 P25 109.04(18)
P23 P24 Cu11 123.22(17)
P25 P24 Cu11 126.40(15)
P23 P24 Fe2 64.76(11)
P25 P24 Fe2 63.30(12)
Cu11 P24 Fe2 149.38(14)
P21 P25 P24 108.40(16)
P21 P25 Cu10 124.12(17)
P24 P25 Cu10 126.33(16)
P21 P25 Fe2 64.62(12)
P24 P25 Fe2 63.05(12)
Cu10 P25 Fe2 148.53(14)
P35 P31 P32 109.54(17)
P35 P31 Cu6 126.96(15)
P32 P31 Cu6 122.75(17)
P35 P31 Fe3 63.71(13)
P32 P31 Fe3 63.70(12)
Cu6 P31 Fe3 147.93(14)
P31 P32 P33 106.41(17)
P31 P32 Cu3 125.61(16)
P33 P32 Cu3 127.79(15)
P31 P32 Fe3 63.51(12)
P33 P32 Fe3 62.87(12)
Cu3 P32 Fe3 142.59(14)
P34 P33 P32 109.54(16)
P34 P33 Cu7 126.35(17)
P32 P33 Cu7 123.39(16)
P34 P33 Fe3 64.29(12)
P32 P33 Fe3 63.82(11)
Cu7 P33 Fe3 146.91(15)
P33 P34 P35 106.91(19)
P33 P34 Cu15 127.0(4)
P35 P34 Cu15 121.3(4)
P33 P34 Fe3 62.75(12)
P35 P34 Fe3 63.04(13)
Cu15 P34 Fe3 159.2(4)
P31 P35 P34 107.57(17)
P31 P35 Cu14 122.1(3)
P34 P35 Cu14 124.2(3)
P31 P35 Fe3 63.52(12)
P34 P35 Fe3 63.62(13)
Cu14 P35 Fe3 161.1(3)
P45 P41 P42 109.47(17)
P45 P41 Cu13 124.37(16)
P42 P41 Cu13 124.57(16)
P45 P41 Fe4 64.49(12)
P42 P41 Fe4 63.18(12)
Cu13 P41 Fe4 151.18(17)
P43 P42 P41 107.42(16)
P43 P42 Cu8 124.29(16)
P41 P42 Cu8 127.52(16)
P43 P42 Fe4 63.82(12)
P41 P42 Fe4 63.58(12)
Cu8 P42 Fe4 146.18(15)
P42 P43 P44 107.70(17)
P42 P43 Cu2 125.57(15)
P44 P43 Cu2 126.52(16)
P42 P43 Fe4 63.44(12)
P44 P43 Fe4 63.35(12)
Cu2 P43 Fe4 143.45(14)
P43 P44 P45 109.54(17)
P43 P44 Cu7 123.57(17)
P45 P44 Cu7 125.33(15)
P43 P44 Fe4 63.77(12)
P45 P44 Fe4 64.51(12)
Cu7 P44 Fe4 150.36(15)
P41 P45 P44 105.85(17)
P41 P45 Fe4 63.00(12)
P44 P45 Fe4 62.57(12)
P41 P45 Cu15 123.8(3)
P44 P45 Cu15 126.1(4)
Fe4 P45 Cu15 157.3(4)
P55 P51 P52 108.83(16)
P55 P51 Cu8 124.79(16)
P52 P51 Cu8 125.51(16)
P55 P51 Fe5 64.71(12)
P52 P51 Fe5 64.09(11)
Cu8 P51 Fe5 146.33(14)
P53 P52 P51 106.99(17)
P53 P52 Cu13 124.94(15)
P51 P52 Cu13 126.77(15)
P53 P52 Fe5 62.88(11)
P51 P52 Fe5 62.79(11)
Cu13 P52 Fe5 150.17(16)
P52 P53 P54 108.44(16)
P52 P53 Cu12 125.94(16)
P54 P53 Cu12 124.45(15)
P52 P53 Fe5 64.13(11)
P54 P53 Fe5 63.66(11)
Cu12 P53 Fe5 148.47(15)
P55 P54 P53 108.10(16)
P55 P54 Cu9 123.86(16)
P53 P54 Cu9 127.73(15)
P55 P54 Fe5 64.53(12)
P53 P54 Fe5 63.14(12)
Cu9 P54 Fe5 143.63(14)
P54 P55 P51 107.59(16)
P54 P55 Cu1 125.08(16)
P51 P55 Cu1 127.16(15)
P54 P55 Fe5 63.00(12)
P51 P55 Fe5 62.61(12)
Cu1 P55 Fe5 144.35(13)
P65 P61 P62 107.71(16)
P65 P61 Cu11 125.21(17)
P62 P61 Cu11 126.29(15)
P65 P61 Fe6 63.23(11)
P62 P61 Fe6 63.34(11)
Cu11 P61 Fe6 147.52(14)
P63 P62 P61 108.67(16)
P63 P62 Cu10 124.17(17)
P61 P62 Cu10 126.24(15)
P63 P62 Fe6 64.57(12)
P61 P62 Fe6 63.43(12)
Cu10 P62 Fe6 147.36(13)
P64 P63 P62 107.10(17)
P64 P63 Cu5 126.66(15)
P62 P63 Cu5 126.15(16)
P64 P63 Fe6 62.38(12)
P62 P63 Fe6 62.85(12)
Cu5 P63 Fe6 143.28(13)
P63 P64 P65 109.04(16)
P63 P64 Cu9 124.45(16)
P65 P64 Cu9 125.63(16)
P63 P64 Fe6 64.91(12)
P65 P64 Fe6 63.56(11)
Cu9 P64 Fe6 146.89(14)
P61 P65 P64 107.45(17)
P61 P65 Cu12 124.90(16)
P64 P65 Cu12 126.88(15)
P61 P65 Fe6 63.60(11)
P64 P65 Fe6 63.04(11)
Cu12 P65 Fe6 147.10(14)
P75 P71 P72 107.06(19)
P75 P71 Fe7 63.29(12)
P72 P71 Fe7 63.11(12)
P73 P72 P71 107.76(17)
P73 P72 Fe7 64.08(12)
P71 P72 Fe7 63.81(12)
P72 P73 P74 108.73(17)
P72 P73 Cu1 127.95(16)
P74 P73 Cu1 122.75(17)
P72 P73 Fe7 63.30(12)
P74 P73 Fe7 62.20(12)
Cu1 P73 Fe7 148.44(14)
P75 P74 P73 107.00(17)
P75 P74 Cu9 127.03(15)
P73 P74 Cu9 125.73(16)
P75 P74 Fe7 64.33(12)
P73 P74 Fe7 64.69(12)
Cu9 P74 Fe7 140.60(14)
P74 P75 P71 109.17(16)
P74 P75 Cu5 124.00(16)
P71 P75 Cu5 126.36(17)
P74 P75 Fe7 62.56(11)
P71 P75 Fe7 63.95(12)
Cu5 P75 Fe7 147.03(14)
P82 P81 P85 107.74(18)
P82 P81 Fe8 63.41(12)
P85 P81 Fe8 63.25(12)
P81 P82 P83 109.10(16)
P81 P82 Cu1 125.57(16)
P83 P82 Cu1 125.07(17)
P81 P82 Fe8 64.07(12)
P83 P82 Fe8 62.92(11)
Cu1 P82 Fe8 144.95(14)
P84 P83 P82 106.66(17)
P84 P83 Cu8 125.81(16)
P82 P83 Cu8 127.00(16)
P84 P83 Fe8 63.51(12)
P82 P83 Fe8 63.96(12)
Cu8 P83 Fe8 144.17(14)
P83 P84 P85 109.44(17)
P83 P84 Cu2 123.94(17)
P85 P84 Cu2 125.37(16)
P83 P84 Fe8 63.36(11)
P85 P84 Fe8 63.94(12)
Cu2 P84 Fe8 150.31(14)
P84 P85 P81 106.99(17)
P84 P85 Fe8 62.94(12)
P81 P85 Fe8 63.80(12)
P95 P91 P92 107.33(16)
P95 P91 Fe9 62.58(11)
P92 P91 Fe9 63.65(11)
P93 P92 P91 106.96(18)
P93 P92 Fe9 62.66(11)
P91 P92 Fe9 63.29(11)
P94 P93 P92 109.85(16)
P94 P93 Cu3 124.09(16)
P92 P93 Cu3 125.64(17)
P94 P93 Fe9 63.52(11)
P92 P93 Fe9 64.20(11)
Cu3 P93 Fe9 145.87(14)
P95 P94 P93 106.12(17)
P95 P94 Cu7 126.21(16)
P93 P94 Cu7 127.53(15)
P95 P94 Fe9 63.03(12)
P93 P94 Fe9 63.16(12)
Cu7 P94 Fe9 142.15(14)
P94 P95 P91 109.71(17)
P94 P95 Cu2 124.29(17)
P91 P95 Cu2 125.66(15)
P94 P95 Fe9 63.71(11)
P91 P95 Fe9 64.08(12)
Cu2 P95 Fe9 145.12(13)
P105 P101 P102 109.33(17)
P105 P101 Cu3 123.42(16)
P102 P101 Cu3 127.15(15)
P105 P101 Fe10 63.18(12)
P102 P101 Fe10 63.98(12)
Cu3 P101 Fe10 143.21(13)
P101 P102 P103 107.29(17)
P101 P102 Fe10 63.12(11)
P103 P102 Fe10 63.55(11)
P104 P103 P102 107.24(17)
P104 P103 Fe10 63.18(11)
P102 P103 Fe10 63.18(11)
P103 P104 P105 109.25(16)
P103 P104 Cu4 126.84(16)
P105 P104 Cu4 123.47(17)
P103 P104 Fe10 64.10(12)
P105 P104 Fe10 62.97(12)
Cu4 P104 Fe10 146.24(14)
P101 P105 P104 106.83(17)
P101 P105 Cu6 125.25(16)
P104 P105 Cu6 127.72(15)
P101 P105 Fe10 63.68(12)
P104 P105 Fe10 63.80(12)
Cu6 P105 Fe10 141.90(13)
P115 P111 P112 108.89(17)
P115 P111 Cu4 123.53(18)
P112 P111 Cu4 126.77(17)
P115 P111 Fe11 62.63(12)
P112 P111 Fe11 63.70(13)
Cu4 P111 Fe11 148.93(16)
P111 P112 P113 107.5(2)
P111 P112 Fe11 63.47(13)
P113 P112 Fe11 63.41(13)
P114 P113 P112 107.71(19)
P114 P113 Fe11 63.45(12)
P112 P113 Fe11 63.69(13)
P113 P114 P115 108.68(18)
P113 P114 Cu5 127.51(16)
P115 P114 Cu5 123.40(18)
P113 P114 Fe11 63.72(13)
P115 P114 Fe11 62.58(12)
Cu5 P114 Fe11 146.47(15)
P111 P115 P114 107.06(18)
P111 P115 Cu10 126.28(16)
P114 P115 Cu10 126.56(17)
P111 P115 Fe11 64.34(13)
P114 P115 Fe11 63.96(13)
Cu10 P115 Fe11 139.92(14)
C12 C11 C15 108.4(9)
C12 C11 C16 125.5(11)
C15 C11 C16 126.1(11)
C12 C11 Fe1 69.6(6)
C15 C11 Fe1 70.6(6)
C16 C11 Fe1 127.0(9)
C11 C12 C13 107.7(10)
C11 C12 C17 126.9(11)
C13 C12 C17 125.4(11)
C11 C12 Fe1 70.5(7)
C13 C12 Fe1 69.1(7)
C17 C12 Fe1 126.5(8)
C12 C13 C14 107.9(10)
C12 C13 C18 127.2(11)
C14 C13 C18 124.9(11)
C12 C13 Fe1 70.3(7)
C14 C13 Fe1 70.3(7)
C18 C13 Fe1 127.0(9)
C15 C14 C13 108.2(10)
C15 C14 C19 126.4(11)
C13 C14 C19 125.3(11)
C15 C14 Fe1 71.4(6)
C13 C14 Fe1 69.0(6)
C19 C14 Fe1 128.0(9)
C14 C15 C11 107.7(10)
C14 C15 C20 126.4(11)
C11 C15 C20 125.8(10)
C14 C15 Fe1 69.1(6)
C11 C15 Fe1 69.0(6)
C20 C15 Fe1 126.6(9)
C11 C16 H16A 109.5
C11 C16 H16B 109.5
H16A C16 H16B 109.5
C11 C16 H16C 109.5
H16A C16 H16C 109.5
H16B C16 H16C 109.5
C12 C17 H17A 109.5
C12 C17 H17B 109.5
H17A C17 H17B 109.5
C12 C17 H17C 109.5
H17A C17 H17C 109.5
H17B C17 H17C 109.5
C13 C18 H18A 109.5
C13 C18 H18B 109.5
H18A C18 H18B 109.5
C13 C18 H18C 109.5
H18A C18 H18C 109.5
H18B C18 H18C 109.5
C14 C19 H19A 109.5
C14 C19 H19B 109.5
H19A C19 H19B 109.5
C14 C19 H19C 109.5
H19A C19 H19C 109.5
H19B C19 H19C 109.5
C15 C20 H20A 109.5
C15 C20 H20B 109.5
H20A C20 H20B 109.5
C15 C20 H20C 109.5
H20A C20 H20C 109.5
H20B C20 H20C 109.5
C22 C21 C25 107.5(11)
C22 C21 C26 127.3(11)
C25 C21 C26 125.2(12)
C22 C21 Fe2 69.4(7)
C25 C21 Fe2 69.4(7)
C26 C21 Fe2 127.7(8)
C23 C22 C21 109.1(11)
C23 C22 C27 125.6(14)
C21 C22 C27 125.3(13)
C23 C22 Fe2 70.1(7)
C21 C22 Fe2 70.6(7)
C27 C22 Fe2 126.8(8)
C22 C23 C24 108.0(13)
C22 C23 C28 128.2(13)
C24 C23 C28 123.8(12)
C22 C23 Fe2 70.6(7)
C24 C23 Fe2 69.8(7)
C28 C23 Fe2 126.9(9)
C25 C24 C23 108.1(11)
C25 C24 C29 126.6(13)
C23 C24 C29 125.3(13)
C25 C24 Fe2 70.2(6)
C23 C24 Fe2 69.7(6)
C29 C24 Fe2 125.4(8)
C24 C25 C21 107.3(12)
C24 C25 C30 126.8(12)
C21 C25 C30 125.7(13)
C24 C25 Fe2 69.7(6)
C21 C25 Fe2 70.4(7)
C30 C25 Fe2 129.1(9)
C21 C26 H26A 109.5
C21 C26 H26B 109.5
H26A C26 H26B 109.5
C21 C26 H26C 109.5
H26A C26 H26C 109.5
H26B C26 H26C 109.5
C22 C27 H27A 109.5
C22 C27 H27B 109.5
H27A C27 H27B 109.5
C22 C27 H27C 109.5
H27A C27 H27C 109.5
H27B C27 H27C 109.5
C23 C28 H28A 109.5
C23 C28 H28B 109.5
H28A C28 H28B 109.5
C23 C28 H28C 109.5
H28A C28 H28C 109.5
H28B C28 H28C 109.5
C24 C29 H29A 109.5
C24 C29 H29B 109.5
H29A C29 H29B 109.5
C24 C29 H29C 109.5
H29A C29 H29C 109.5
H29B C29 H29C 109.5
C25 C30 H30A 109.5
C25 C30 H30B 109.5
H30A C30 H30B 109.5
C25 C30 H30C 109.5
H30A C30 H30C 109.5
H30B C30 H30C 109.5
C32 C31 C35 108.9(15)
C32 C31 C36 126.7(14)
C35 C31 C36 124.3(12)
C32 C31 Fe3 70.5(8)
C35 C31 Fe3 71.0(7)
C36 C31 Fe3 126.9(12)
C31 C32 C33 107.1(13)
C31 C32 C37 126.1(16)
C33 C32 C37 126.6(14)
C31 C32 Fe3 70.2(8)
C33 C32 Fe3 69.8(8)
C37 C32 Fe3 129.1(10)
C34 C33 C32 108.5(13)
C34 C33 C38 126.4(15)
C32 C33 C38 125.0(13)
C34 C33 Fe3 70.2(7)
C32 C33 Fe3 70.2(8)
C38 C33 Fe3 128.3(9)
C35 C34 C33 109.4(14)
C35 C34 C39 123.9(12)
C33 C34 C39 126.5(14)
C35 C34 Fe3 71.9(8)
C33 C34 Fe3 70.1(7)
C39 C34 Fe3 128.7(9)
C34 C35 C31 106.0(11)
C34 C35 C40 128.9(14)
C31 C35 C40 125.0(15)
C34 C35 Fe3 69.2(7)
C31 C35 Fe3 68.3(7)
C40 C35 Fe3 126.8(9)
C31 C36 H36A 109.5
C31 C36 H36B 109.5
H36A C36 H36B 109.5
C31 C36 H36C 109.5
H36A C36 H36C 109.5
H36B C36 H36C 109.5
C32 C37 H37A 109.5
C32 C37 H37B 109.5
H37A C37 H37B 109.5
C32 C37 H37C 109.5
H37A C37 H37C 109.5
H37B C37 H37C 109.5
C33 C38 H38A 109.5
C33 C38 H38B 109.5
H38A C38 H38B 109.5
C33 C38 H38C 109.5
H38A C38 H38C 109.5
H38B C38 H38C 109.5
C34 C39 H39A 109.5
C34 C39 H39B 109.5
H39A C39 H39B 109.5
C34 C39 H39C 109.5
H39A C39 H39C 109.5
H39B C39 H39C 109.5
C35 C40 H40A 109.5
C35 C40 H40B 109.5
H40A C40 H40B 109.5
C35 C40 H40C 109.5
H40A C40 H40C 109.5
H40B C40 H40C 109.5
C42 C41 C45 108.8(11)
C42 C41 C46 126.9(13)
C45 C41 C46 124.2(13)
C42 C41 Fe4 71.0(7)
C45 C41 Fe4 70.4(7)
C46 C41 Fe4 128.1(9)
C41 C42 C43 108.6(12)
C41 C42 C47 126.1(14)
C43 C42 C47 125.2(14)
C41 C42 Fe4 69.0(8)
C43 C42 Fe4 69.8(8)
C47 C42 Fe4 129.0(10)
C42 C43 C44 106.8(12)
C42 C43 C48 127.2(14)
C44 C43 C48 125.7(13)
C42 C43 Fe4 70.3(8)
C44 C43 Fe4 69.9(7)
C48 C43 Fe4 129.5(10)
C45 C44 C43 109.0(12)
C45 C44 C49 125.1(14)
C43 C44 C49 125.9(14)
C45 C44 Fe4 69.6(7)
C43 C44 Fe4 69.6(7)
C49 C44 Fe4 126.9(10)
C41 C45 C44 106.7(12)
C41 C45 C50 125.8(12)
C44 C45 C50 127.4(13)
C41 C45 Fe4 69.2(7)
C44 C45 Fe4 70.1(7)
C50 C45 Fe4 128.1(11)
C41 C46 H46A 109.5
C41 C46 H46B 109.5
H46A C46 H46B 109.5
C41 C46 H46C 109.5
H46A C46 H46C 109.5
H46B C46 H46C 109.5
C42 C47 H47A 109.5
C42 C47 H47B 109.5
H47A C47 H47B 109.5
C42 C47 H47C 109.5
H47A C47 H47C 109.5
H47B C47 H47C 109.5
C43 C48 H48A 109.5
C43 C48 H48B 109.5
H48A C48 H48B 109.5
C43 C48 H48C 109.5
H48A C48 H48C 109.5
H48B C48 H48C 109.5
C44 C49 H49A 109.5
C44 C49 H49B 109.5
H49A C49 H49B 109.5
C44 C49 H49C 109.5
H49A C49 H49C 109.5
H49B C49 H49C 109.5
C45 C50 H50A 109.5
C45 C50 H50B 109.5
H50A C50 H50B 109.5
C45 C50 H50C 109.5
H50A C50 H50C 109.5
H50B C50 H50C 109.5
C55 C51 C52 107.6(10)
C55 C51 C56 127.4(10)
C52 C51 C56 125.1(11)
C55 C51 Fe5 69.3(7)
C52 C51 Fe5 70.1(6)
C56 C51 Fe5 125.6(8)
C53 C52 C51 107.4(11)
C53 C52 C57 127.2(10)
C51 C52 C57 125.4(11)
C53 C52 Fe5 69.3(6)
C51 C52 Fe5 69.5(6)
C57 C52 Fe5 124.9(8)
C54 C53 C52 109.5(10)
C54 C53 C58 125.7(11)
C52 C53 C58 124.7(11)
C54 C53 Fe5 71.3(7)
C52 C53 Fe5 70.9(6)
C58 C53 Fe5 126.7(8)
C53 C54 C55 106.8(10)
C53 C54 C59 127.4(10)
C55 C54 C59 125.8(11)
C53 C54 Fe5 69.1(7)
C55 C54 Fe5 68.4(7)
C59 C54 Fe5 126.0(8)
C51 C55 C54 108.7(10)
C51 C55 C60 125.5(10)
C54 C55 C60 125.7(11)
C51 C55 Fe5 70.9(7)
C54 C55 Fe5 71.1(7)
C60 C55 Fe5 127.0(8)
C51 C56 H56A 109.5
C51 C56 H56B 109.5
H56A C56 H56B 109.5
C51 C56 H56C 109.5
H56A C56 H56C 109.5
H56B C56 H56C 109.5
C52 C57 H57A 109.5
C52 C57 H57B 109.5
H57A C57 H57B 109.5
C52 C57 H57C 109.5
H57A C57 H57C 109.5
H57B C57 H57C 109.5
C53 C58 H58A 109.5
C53 C58 H58B 109.5
H58A C58 H58B 109.5
C53 C58 H58C 109.5
H58A C58 H58C 109.5
H58B C58 H58C 109.5
C54 C59 H59A 109.5
C54 C59 H59B 109.5
H59A C59 H59B 109.5
C54 C59 H59C 109.5
H59A C59 H59C 109.5
H59B C59 H59C 109.5
C55 C60 H60A 109.5
C55 C60 H60B 109.5
H60A C60 H60B 109.5
C55 C60 H60C 109.5
H60A C60 H60C 109.5
H60B C60 H60C 109.5
C62 C61 C65 109.9(10)
C62 C61 C66 125.5(11)
C65 C61 C66 124.6(12)
C62 C61 Fe6 70.6(6)
C65 C61 Fe6 70.7(6)
C66 C61 Fe6 125.1(8)
C61 C62 C63 108.8(11)
C61 C62 C67 126.6(11)
C63 C62 C67 124.4(12)
C61 C62 Fe6 70.3(7)
C63 C62 Fe6 70.6(7)
C67 C62 Fe6 127.9(8)
C64 C63 C62 107.9(12)
C64 C63 C68 125.1(11)
C62 C63 C68 126.9(13)
C64 C63 Fe6 70.3(7)
C62 C63 Fe6 69.2(7)
C68 C63 Fe6 129.5(8)
C63 C64 C65 108.0(10)
C63 C64 C69 128.4(12)
C65 C64 C69 123.6(12)
C63 C64 Fe6 70.1(7)
C65 C64 Fe6 69.5(6)
C69 C64 Fe6 126.2(8)
C61 C65 C64 105.3(11)
C61 C65 C70 128.4(11)
C64 C65 C70 126.3(10)
C61 C65 Fe6 68.8(6)
C64 C65 Fe6 69.4(6)
C70 C65 Fe6 127.3(8)
C61 C66 H66A 109.5
C61 C66 H66B 109.5
H66A C66 H66B 109.5
C61 C66 H66C 109.5
H66A C66 H66C 109.5
H66B C66 H66C 109.5
C62 C67 H67A 109.5
C62 C67 H67B 109.5
H67A C67 H67B 109.5
C62 C67 H67C 109.5
H67A C67 H67C 109.5
H67B C67 H67C 109.5
C63 C68 H68A 109.5
C63 C68 H68B 109.5
H68A C68 H68B 109.5
C63 C68 H68C 109.5
H68A C68 H68C 109.5
H68B C68 H68C 109.5
C64 C69 H69A 109.5
C64 C69 H69B 109.5
H69A C69 H69B 109.5
C64 C69 H69C 109.5
H69A C69 H69C 109.5
H69B C69 H69C 109.5
C65 C70 H70A 109.5
C65 C70 H70B 109.5
H70A C70 H70B 109.5
C65 C70 H70C 109.5
H70A C70 H70C 109.5
H70B C70 H70C 109.5
C72 C71 C75 108.3(12)
C72 C71 C76 127.2(14)
C75 C71 C76 124.4(12)
C72 C71 Fe7 70.6(7)
C75 C71 Fe7 70.4(7)
C76 C71 Fe7 127.1(8)
C73 C72 C71 107.2(13)
C73 C72 C77 128.0(14)
C71 C72 C77 124.7(14)
C73 C72 Fe7 69.7(7)
C71 C72 Fe7 69.9(7)
C77 C72 Fe7 128.8(10)
C72 C73 C74 108.7(11)
C72 C73 C78 126.3(14)
C74 C73 C78 125.0(13)
C72 C73 Fe7 70.8(7)
C74 C73 Fe7 69.6(7)
C78 C73 Fe7 127.2(9)
C75 C74 C73 108.0(12)
C75 C74 C79 127.2(13)
C73 C74 C79 124.6(12)
C75 C74 Fe7 71.4(7)
C73 C74 Fe7 70.4(7)
C79 C74 Fe7 127.9(9)
C74 C75 C71 107.8(12)
C74 C75 C80 127.0(14)
C71 C75 C80 125.3(12)
C74 C75 Fe7 69.4(7)
C71 C75 Fe7 69.7(7)
C80 C75 Fe7 126.0(9)
C71 C76 H76A 109.5
C71 C76 H76B 109.5
H76A C76 H76B 109.5
C71 C76 H76C 109.5
H76A C76 H76C 109.5
H76B C76 H76C 109.5
C72 C77 H77A 109.5
C72 C77 H77B 109.5
H77A C77 H77B 109.5
C72 C77 H77C 109.5
H77A C77 H77C 109.5
H77B C77 H77C 109.5
C73 C78 H78A 109.5
C73 C78 H78B 109.5
H78A C78 H78B 109.5
C73 C78 H78C 109.5
H78A C78 H78C 109.5
H78B C78 H78C 109.5
C74 C79 H79A 109.5
C74 C79 H79B 109.5
H79A C79 H79B 109.5
C74 C79 H79C 109.5
H79A C79 H79C 109.5
H79B C79 H79C 109.5
C75 C80 H80A 109.5
C75 C80 H80B 109.5
H80A C80 H80B 109.5
C75 C80 H80C 109.5
H80A C80 H80C 109.5
H80B C80 H80C 109.5
C82 C81 C85 107.5(12)
C82 C81 C89 128.7(13)
C85 C81 C89 123.8(14)
C82 C81 Fe8 69.8(7)
C85 C81 Fe8 70.6(6)
C89 C81 Fe8 125.9(9)
C81 C82 C83 109.6(12)
C81 C82 C88 126.9(12)
C83 C82 C88 123.5(12)
C81 C82 Fe8 70.4(7)
C83 C82 Fe8 70.2(7)
C88 C82 Fe8 127.6(9)
C82 C83 C84 106.9(12)
C82 C83 C87 128.2(13)
C84 C83 C87 124.8(11)
C82 C83 Fe8 69.3(7)
C84 C83 Fe8 70.2(7)
C87 C83 Fe8 127.3(9)
C85 C84 C83 107.2(11)
C85 C84 C86 126.4(14)
C83 C84 C86 126.3(14)
C85 C84 Fe8 69.8(7)
C83 C84 Fe8 69.4(7)
C86 C84 Fe8 128.3(9)
C81 C85 C84 108.8(12)
C81 C85 C90 125.1(15)
C84 C85 C90 126.0(14)
C81 C85 Fe8 69.5(7)
C84 C85 Fe8 69.9(7)
C90 C85 Fe8 128.3(9)
C84 C86 H86A 109.5
C84 C86 H86B 109.5
H86A C86 H86B 109.5
C84 C86 H86C 109.5
H86A C86 H86C 109.5
H86B C86 H86C 109.5
C83 C87 H87A 109.5
C83 C87 H87B 109.5
H87A C87 H87B 109.5
C83 C87 H87C 109.5
H87A C87 H87C 109.5
H87B C87 H87C 109.5
C82 C88 H88A 109.5
C82 C88 H88B 109.5
H88A C88 H88B 109.5
C82 C88 H88C 109.5
H88A C88 H88C 109.5
H88B C88 H88C 109.5
C81 C89 H89A 109.5
C81 C89 H89B 109.5
H89A C89 H89B 109.5
C81 C89 H89C 109.5
H89A C89 H89C 109.5
H89B C89 H89C 109.5
C85 C90 H90A 109.5
C85 C90 H90B 109.5
H90A C90 H90B 109.5
C85 C90 H90C 109.5
H90A C90 H90C 109.5
H90B C90 H90C 109.5
C95 C91 C92 108.0(11)
C95 C91 C96 127.2(12)
C92 C91 C96 124.7(13)
C95 C91 Fe9 69.8(6)
C92 C91 Fe9 69.8(6)
C96 C91 Fe9 128.9(8)
C93 C92 C91 107.1(11)
C93 C92 C97 127.0(11)
C91 C92 C97 125.9(12)
C93 C92 Fe9 69.2(7)
C91 C92 Fe9 69.9(6)
C97 C92 Fe9 127.5(8)
C94 C93 C92 108.8(10)
C94 C93 C98 127.4(12)
C92 C93 C98 123.8(11)
C94 C93 Fe9 70.0(6)
C92 C93 Fe9 71.1(6)
C98 C93 Fe9 125.0(8)
C93 C94 C95 108.2(11)
C93 C94 C99 126.6(12)
C95 C94 C99 125.2(11)
C93 C94 Fe9 70.2(6)
C95 C94 Fe9 70.6(6)
C99 C94 Fe9 126.5(9)
C91 C95 C94 107.9(10)
C91 C95 C100 125.1(12)
C94 C95 C100 127.0(12)
C91 C95 Fe9 70.8(6)
C94 C95 Fe9 69.2(6)
C100 C95 Fe9 125.3(8)
C91 C96 H96A 109.5
C91 C96 H96B 109.5
H96A C96 H96B 109.5
C91 C96 H96C 109.5
H96A C96 H96C 109.5
H96B C96 H96C 109.5
C92 C97 H97A 109.5
C92 C97 H97B 109.5
H97A C97 H97B 109.5
C92 C97 H97C 109.5
H97A C97 H97C 109.5
H97B C97 H97C 109.5
C93 C98 H98A 109.5
C93 C98 H98B 109.5
H98A C98 H98B 109.5
C93 C98 H98C 109.5
H98A C98 H98C 109.5
H98B C98 H98C 109.5
C94 C99 H99A 109.5
C94 C99 H99B 109.5
H99A C99 H99B 109.5
C94 C99 H99C 109.5
H99A C99 H99C 109.5
H99B C99 H99C 109.5
C95 C100 H10A 109.5
C95 C100 H10B 109.5
H10A C100 H10B 109.5
C95 C100 H10C 109.5
H10A C100 H10C 109.5
H10B C100 H10C 109.5
C105 C101 C102 107.2(10)
C105 C101 C106 127.1(11)
C102 C101 C106 125.6(11)
C105 C101 Fe10 69.3(6)
C102 C101 Fe10 69.8(6)
C106 C101 Fe10 127.2(9)
C103 C102 C107 126.5(11)
C103 C102 C101 107.1(10)
C107 C102 C101 126.4(11)
C103 C102 Fe10 69.9(6)
C107 C102 Fe10 127.5(8)
C101 C102 Fe10 69.1(6)
C104 C103 C102 107.9(10)
C104 C103 C108 127.8(11)
C102 C103 C108 124.3(11)
C104 C103 Fe10 69.4(7)
C102 C103 Fe10 70.0(6)
C108 C103 Fe10 126.5(8)
C105 C104 C103 109.4(11)
C105 C104 C109 125.3(11)
C103 C104 C109 125.3(11)
C105 C104 Fe10 69.9(7)
C103 C104 Fe10 70.7(7)
C109 C104 Fe10 125.8(8)
C104 C105 C101 108.3(11)
C104 C105 C110 127.0(12)
C101 C105 C110 124.7(11)
C104 C105 Fe10 70.3(7)
C101 C105 Fe10 70.4(7)
C110 C105 Fe10 126.3(8)
C101 C106 H10D 109.5
C101 C106 H10E 109.5
H10D C106 H10E 109.5
C101 C106 H10F 109.5
H10D C106 H10F 109.5
H10E C106 H10F 109.5
C102 C107 H10G 109.5
C102 C107 H10H 109.5
H10G C107 H10H 109.5
C102 C107 H10I 109.5
H10G C107 H10I 109.5
H10H C107 H10I 109.5
C103 C108 H10J 109.5
C103 C108 H10K 109.5
H10J C108 H10K 109.5
C103 C108 H10L 109.5
H10J C108 H10L 109.5
H10K C108 H10L 109.5
C104 C109 H10M 109.5
C104 C109 H10N 109.5
H10M C109 H10N 109.5
C104 C109 H10O 109.5
H10M C109 H10O 109.5
H10N C109 H10O 109.5
C105 C110 H11A 109.5
C105 C110 H11B 109.5
H11A C110 H11B 109.5
C105 C110 H11C 109.5
H11A C110 H11C 109.5
H11B C110 H11C 109.5
C112 C111 C115 108.9(13)
C112 C111 C119 125.3(15)
C115 C111 C119 125.7(14)
C112 C111 Fe11 71.2(8)
C115 C111 Fe11 70.6(8)
C119 C111 Fe11 127.7(10)
C111 C112 C113 107.2(14)
C111 C112 C118 125.2(13)
C113 C112 C118 127.6(13)
C111 C112 Fe11 69.2(8)
C113 C112 Fe11 70.2(8)
C118 C112 Fe11 128.3(10)
C114 C113 C112 108.7(12)
C114 C113 C117 124.6(14)
C112 C113 C117 126.7(15)
C114 C113 Fe11 69.9(7)
C112 C113 Fe11 69.9(7)
C117 C113 Fe11 126.0(10)
C115 C114 C113 107.3(13)
C115 C114 C116 128.8(16)
C113 C114 C116 123.8(14)
C115 C114 Fe11 69.8(7)
C113 C114 Fe11 70.3(8)
C116 C114 Fe11 127.9(11)
C114 C115 C111 107.9(14)
C114 C115 C120 126.8(15)
C111 C115 C120 125.1(14)
C114 C115 Fe11 70.4(8)
C111 C115 Fe11 69.3(8)
C120 C115 Fe11 129.8(11)
C114 C116 H11D 109.5
C114 C116 H11E 109.5
H11D C116 H11E 109.5
C114 C116 H11F 109.5
H11D C116 H11F 109.5
H11E C116 H11F 109.5
C113 C117 H11G 109.5
C113 C117 H11H 109.5
H11G C117 H11H 109.5
C113 C117 H11I 109.5
H11G C117 H11I 109.5
H11H C117 H11I 109.5
C112 C118 H11J 109.5
C112 C118 H11K 109.5
H11J C118 H11K 109.5
C112 C118 H11L 109.5
H11J C118 H11L 109.5
H11K C118 H11L 109.5
C111 C119 H11M 109.5
C111 C119 H11N 109.5
H11M C119 H11N 109.5
C111 C119 H11O 109.5
H11M C119 H11O 109.5
H11N C119 H11O 109.5
C115 C120 H12A 109.5
C115 C120 H12B 109.5
H12A C120 H12B 109.5
C115 C120 H12C 109.5
H12A C120 H12C 109.5
H12B C120 H12C 109.5
N1N C13N C14N 148(9)
C13N C14N H14B 109.5
C13N C14N H14C 109.5
H14B C14N H14C 109.5
C13N C14N H14D 109.5
H14B C14N H14D 109.5
H14C C14N H14D 109.5
N11 C11S C12S 169(8)
C11S C12S H12E 109.5
C11S C12S H12F 109.5
H12E C12S H12F 109.5
C11S C12S H12G 109.5
H12E C12S H12G 109.5
H12F C12S H12G 109.5
Cl2S C1S Cl1S 119(3)
Cl2S C1S Cl3S 25.9(11)
Cl1S C1S Cl3S 114(2)
Cl2S C1S H1SA 110.2
Cl1S C1S H1SA 106.1
Cl3S C1S H1SA 88.8
Cl2S C1S H1SB 109.0
Cl1S C1S H1SB 105.8
Cl3S C1S H1SB 131.1
H1SA C1S H1SB 105.9
Cl3S Cl2S C1S 99(3)
Cl2S Cl3S C1S 55(2)
Cl22 C2S Cl21 120(3)
Cl22 C2S H2SA 107.4
Cl21 C2S H2SA 107.4
Cl22 C2S H2SB 107.4
Cl21 C2S H2SB 107.4
H2SA C2S H2SB 106.9
Cl24 C2SA Cl23 121(10)
Cl24 C2SA H2S1 107.2
Cl23 C2SA H2S1 107.2
Cl24 C2SA H2S2 107.2
Cl23 C2SA H2S2 107.2
H2S1 C2SA H2S2 106.8
Cl25 C2SB Cl26 117(3)
Cl25 C2SB H2S3 108.1
Cl26 C2SB H2S3 108.1
Cl25 C2SB H2S4 108.1
Cl26 C2SB H2S4 108.1
H2S3 C2SB H2S4 107.3
C22N C21N N21 172(4)
C21N C22N H22B 109.5
C21N C22N H22C 109.5
H22B C22N H22C 109.5
C21N C22N H22D 109.5
H22B C22N H22D 109.5
H22C C22N H22D 109.5
N9S C91S C92S 152(6)
C91S C92S H92A 109.5
C91S C92S H92B 109.5
H92A C92S H92B 109.5
C91S C92S H92C 109.5
H92A C92S H92C 109.5
H92B C92S H92C 109.5
N31N C31N C32N 163(10)
C31N C32N H32A 103.2
C31N C32N H32B 104.5
H32A C32N H32B 109.5
C31N C32N H32C 107.8
H32A C32N H32C 116.7
H32B C32N H32C 113.8
N32N C33N C34N 168(8)
C33N C34N H34A 109.5
C33N C34N H34B 109.5
H34A C34N H34B 109.5
C33N C34N H34C 109.5
H34A C34N H34C 109.5
H34B C34N H34C 109.5
N33N C35N C36N 135(10)
C35N C36N H36D 109.5
C35N C36N H36E 109.5
H36D C36N H36E 109.5
C35N C36N H36F 109.5
H36D C36N H36F 109.5
H36E C36N H36F 109.5
Cl41 C4S Cl42 121(4)
Cl41 C4S H4SA 107.1
Cl42 C4S H4SA 107.1
Cl41 C4S H4SB 107.1
Cl42 C4S H4SB 107.1
H4SA C4S H4SB 106.8
N41S C41S C42S 166(5)
C41S C42S H42A 109.5
C41S C42S H42B 109.5
H42A C42S H42B 109.5
C41S C42S H42C 109.5
H42A C42S H42C 109.5
H42B C42S H42C 109.5
N5 C51S C52S 111(5)
C51S C52S H52A 109.5
C51S C52S H52B 109.5
H52A C52S H52B 109.5
C51S C52S H52C 109.5
H52A C52S H52C 109.5
H52B C52S H52C 109.5
Cl63 C6S Cl64 138(4)
Cl62 C6S Cl61 124(3)
Cl62 C6S H6SA 106.4
Cl61 C6S H6SA 106.4
Cl62 C6S H6SB 106.4
Cl61 C6S H6SB 106.4
H6SA C6S H6SB 106.5
Cl63 C6S H6SC 102.5
Cl64 C6S H6SC 102.5
Cl63 C6S H6SD 102.5
Cl64 C6S H6SD 102.5
H6SC C6S H6SD 104.9
Cl72 C7S Cl71 119(6)
Cl72 C7S H7SA 107.5
Cl71 C7S H7SA 107.5
Cl72 C7S H7SB 107.5
Cl71 C7S H7SB 107.5
H7SA C7S H7SB 107.0
N73 C75S C76S 151(8)
C75S C76S H76D 109.5
C75S C76S H76E 109.5
H76D C76S H76E 109.5
C75S C76S H76F 109.5
H76D C76S H76F 109.5
H76E C76S H76F 109.5
N71 C71S C72S 123(6)
C71S C72S H72A 109.5
C71S C72S H72B 109.5
H72A C72S H72B 109.5
C71S C72S H72C 109.5
H72A C72S H72C 109.5
H72B C72S H72C 109.5
N72 C73S C74S 140(5)
C73S C74S H74A 109.5
C73S C74S H74B 109.5
H74A C74S H74B 109.5
C73S C74S H74C 109.5
H74A C74S H74C 109.5
H74B C74S H74C 109.5
Cl82 C81S Cl81 111(5)
Cl82 C81S H81A 109.3
Cl81 C81S H81A 109.3
Cl82 C81S H81B 109.3
Cl81 C81S H81B 109.3
H81A C81S H81B 108.0

loop_
_geom_bond_atom_site_label_1
_geom_bond_atom_site_label_2
_geom_bond_distance
Cr1 C14I 2.188(11)
Cr1 C15I 2.195(12)
Cr1 C11I 2.198(11)
Cr1 C12I 2.207(11)
Cr1 C13I 2.210(10)
Cr1 As1 2.474(2)
Cr1 As5 2.480(2)
Cr1 As4 2.499(2)
Cr1 As2 2.5008(19)
Cr1 As3 2.515(2)
Cr1 Cr2 2.740(2)
C11I C15I 1.416(15)
C11I C12I 1.426(17)
C11I H11P 1.0000
C12I C13I 1.443(15)
C12I H12D 1.0000
C13I C14I 1.417(15)
C13I H13A 1.0000
C14I C15I 1.417(16)
C14I H14A 1.0000
C15I H15A 1.0000
Cr2 C25I 2.147(16)
Cr2 C24I 2.175(14)
Cr2 C21I 2.175(14)
Cr2 C22I 2.182(14)
Cr2 C23I 2.190(14)
Cr2 As1 2.468(2)
Cr2 As5 2.4789(19)
Cr2 As2 2.508(2)
Cr2 As4 2.508(2)
Cr2 As3 2.533(2)
As1 As2 2.4729(17)
As1 As5 2.4847(17)
As2 As3 2.4249(18)
As3 As4 2.4260(17)
As4 As5 2.4558(17)
C21I C22I 1.34(3)
C21I C25I 1.38(3)
C21I H21A 1.0000
C22I C23I 1.46(3)
C22I H22A 1.0000
C23I C24I 1.34(3)
C23I H23A 1.0000
C24I C25I 1.40(3)
C24I H24A 1.0000
C25I H25A 1.0000
Cu1 Cl1 2.210(3)
Cu1 P82 2.293(3)
Cu1 P73 2.306(3)
Cu1 P55 2.306(3)
Cu2 Cl2 2.218(3)
Cu2 P95 2.303(3)
Cu2 P84 2.307(3)
Cu2 P43 2.314(3)
Cu3 Cl3 2.221(3)
Cu3 P93 2.289(3)
Cu3 P101 2.306(3)
Cu3 P32 2.310(3)
Cu4 Cl4 2.216(3)
Cu4 P21 2.319(4)
Cu4 P111 2.321(3)
Cu4 P104 2.322(3)
Cu5 Cl5 2.226(3)
Cu5 P114 2.313(3)
Cu5 P75 2.324(3)
Cu5 P63 2.334(3)
Cu6 Cl6 2.205(3)
Cu6 P22 2.281(3)
Cu6 P105 2.298(3)
Cu6 P31 2.300(3)
Cu7 Cl7 2.222(3)
Cu7 P33 2.313(3)
Cu7 P44 2.317(3)
Cu7 P94 2.320(3)
Cu8 Cl8 2.212(3)
Cu8 P42 2.302(3)
Cu8 P51 2.303(3)
Cu8 P83 2.309(4)
Cu9 Cl9 2.222(3)
Cu9 P64 2.293(3)
Cu9 P54 2.298(3)
Cu9 P74 2.299(3)
Cu10 Cl10 2.214(3)
Cu10 P25 2.292(3)
Cu10 P62 2.293(3)
Cu10 P115 2.303(4)
Cu11 Cl11 2.206(3)
Cu11 P24 2.292(3)
Cu11 P61 2.310(3)
Cu11 P11 2.312(3)
Cu12 Cl12 2.201(3)
Cu12 P53 2.303(3)
Cu12 P15 2.304(3)
Cu12 P65 2.305(3)
Cu13 Cl13 2.211(4)
Cu13 P14 2.319(3)
Cu13 P52 2.324(3)
Cu13 P41 2.324(3)
Cu14 P12 2.144(9)
Cu14 P23 2.299(10)
Cu14 P35 2.344(9)
Cu14 Cl14 2.562(11)
C1V Cl16 1.74(3)
C1V Cl14 1.83(3)
C1V H1VA 0.9900
C1V H1VB 0.9900
Cu15 P13 2.235(13)
Cu15 Cl15 2.29(3)
Cu15 P34 2.296(14)
Cu15 P45 2.401(13)
Cl15 Cl1V 0.60(3)
Cl15 C2V 1.86(4)
C2V Cl1V 1.71(3)
C2V Cl2V 1.74(3)
C2V H2VA 1.0004
C2V H2VB 1.0152
Fe1 C13 2.070(12)
Fe1 C12 2.085(12)
Fe1 C14 2.087(11)
Fe1 C11 2.097(11)
Fe1 C15 2.118(10)
Fe1 P15 2.329(3)
Fe1 P11 2.339(3)
Fe1 P14 2.353(3)
Fe1 P12 2.367(3)
Fe1 P13 2.377(3)
Fe2 C23 2.093(13)
Fe2 C24 2.094(10)
Fe2 C22 2.100(11)
Fe2 C25 2.101(12)
Fe2 C21 2.115(12)
Fe2 P24 2.338(3)
Fe2 P22 2.342(3)
Fe2 P25 2.343(3)
Fe2 P21 2.384(3)
Fe2 P23 2.388(3)
Fe3 C33 2.080(12)
Fe3 C31 2.081(13)
Fe3 C34 2.082(13)
Fe3 C32 2.086(14)
Fe3 C35 2.117(11)
Fe3 P33 2.344(3)
Fe3 P31 2.359(3)
Fe3 P35 2.363(4)
Fe3 P32 2.363(3)
Fe3 P34 2.375(4)
Fe4 C41 2.076(12)
Fe4 C45 2.092(13)
Fe4 C43 2.094(13)
Fe4 C44 2.098(12)
Fe4 C42 2.102(14)
Fe4 P44 2.356(3)
Fe4 P42 2.358(3)
Fe4 P43 2.365(4)
Fe4 P41 2.366(3)
Fe4 P45 2.396(3)
Fe5 C55 2.064(13)
Fe5 C53 2.072(11)
Fe5 C51 2.085(11)
Fe5 C52 2.094(11)
Fe5 C54 2.100(12)
Fe5 P51 2.347(3)
Fe5 P53 2.348(3)
Fe5 P54 2.359(3)
Fe5 P52 2.374(3)
Fe5 P55 2.390(3)
Fe6 C61 2.072(10)
Fe6 C62 2.076(12)
Fe6 C63 2.095(12)
Fe6 C64 2.097(11)
Fe6 C65 2.098(11)
Fe6 P64 2.334(3)
Fe6 P65 2.345(3)
Fe6 P62 2.351(3)
Fe6 P61 2.353(3)
Fe6 P63 2.386(3)
Fe7 C74 2.085(12)
Fe7 C73 2.096(11)
Fe7 C71 2.101(12)
Fe7 C75 2.111(11)
Fe7 C72 2.111(13)
Fe7 P74 2.331(3)
Fe7 P72 2.366(3)
Fe7 P75 2.367(3)
Fe7 P71 2.380(3)
Fe7 P73 2.382(3)
Fe8 C82 2.079(12)
Fe8 C81 2.086(11)
Fe8 C83 2.091(12)
Fe8 C85 2.100(11)
Fe8 C84 2.102(12)
Fe8 P83 2.343(3)
Fe8 P84 2.346(3)
Fe8 P82 2.364(3)
Fe8 P85 2.366(3)
Fe8 P81 2.377(3)
Fe9 C94 2.079(11)
Fe9 C93 2.082(10)
Fe9 C95 2.097(10)
Fe9 C92 2.108(12)
Fe9 C91 2.110(11)
Fe9 P95 2.336(3)
Fe9 P93 2.342(3)
Fe9 P94 2.350(3)
Fe9 P91 2.367(3)
Fe9 P92 2.374(3)
Fe10 C105 2.079(12)
Fe10 C104 2.084(12)
Fe10 C101 2.093(11)
Fe10 C103 2.102(11)
Fe10 C102 2.103(10)
Fe10 P105 2.339(4)
Fe10 P101 2.350(3)
Fe10 P104 2.356(3)
Fe10 P102 2.367(3)
Fe10 P103 2.375(3)
Fe11 C111 2.078(14)
Fe11 C115 2.095(14)
Fe11 C114 2.103(13)
Fe11 C112 2.104(13)
Fe11 C113 2.108(13)
Fe11 P115 2.337(4)
Fe11 P114 2.365(3)
Fe11 P113 2.371(3)
Fe11 P111 2.372(3)
Fe11 P112 2.377(4)
P11 P15 2.099(4)
P11 P12 2.105(4)
P12 P13 2.108(4)
P13 P14 2.107(4)
P14 P15 2.099(4)
P21 P25 2.101(4)
P21 P22 2.107(4)
P22 P23 2.110(4)
P23 P24 2.107(4)
P24 P25 2.112(4)
P31 P35 2.099(5)
P31 P32 2.099(4)
P32 P33 2.112(4)
P33 P34 2.104(4)
P34 P35 2.127(4)
P41 P45 2.107(4)
P41 P42 2.117(4)
P42 P43 2.098(4)
P43 P44 2.102(4)
P44 P45 2.118(4)
P51 P55 2.102(4)
P51 P52 2.111(4)
P52 P53 2.107(4)
P53 P54 2.108(4)
P54 P55 2.099(4)
P61 P65 2.102(4)
P61 P62 2.107(4)
P62 P63 2.098(4)
P63 P64 2.096(4)
P64 P65 2.102(4)
P71 P75 2.109(4)
P71 P72 2.121(4)
P72 P73 2.104(5)
P73 P74 2.107(4)
P74 P75 2.100(4)
P81 P82 2.098(4)
P81 P85 2.115(4)
P82 P83 2.104(4)
P83 P84 2.096(4)
P84 P85 2.107(5)
P91 P95 2.111(4)
P91 P92 2.117(4)
P92 P93 2.110(4)
P93 P94 2.106(4)
P94 P95 2.100(4)
P101 P105 2.097(4)
P101 P102 2.101(4)
P102 P103 2.126(4)
P103 P104 2.101(4)
P104 P105 2.104(4)
P111 P115 2.103(4)
P111 P112 2.112(5)
P112 P113 2.115(4)
P113 P114 2.107(5)
P114 P115 2.115(4)
C11 C12 1.427(18)
C11 C15 1.454(16)
C11 C16 1.487(16)
C12 C13 1.443(16)
C12 C17 1.500(17)
C13 C14 1.447(17)
C13 C18 1.505(16)
C14 C15 1.422(16)
C14 C19 1.478(16)
C15 C20 1.474(16)
C16 H16A 0.9800
C16 H16B 0.9800
C16 H16C 0.9800
C17 H17A 0.9800
C17 H17B 0.9800
C17 H17C 0.9800
C18 H18A 0.9800
C18 H18B 0.9800
C18 H18C 0.9800
C19 H19A 0.9800
C19 H19B 0.9800
C19 H19C 0.9800
C20 H20A 0.9800
C20 H20B 0.9800
C20 H20C 0.9800
C21 C22 1.440(19)
C21 C25 1.450(16)
C21 C26 1.510(19)
C22 C23 1.408(19)
C22 C27 1.501(18)
C23 C24 1.45(2)
C23 C28 1.51(2)
C24 C25 1.439(19)
C24 C29 1.478(17)
C25 C30 1.481(19)
C26 H26A 0.9800
C26 H26B 0.9800
C26 H26C 0.9800
C27 H27A 0.9800
C27 H27B 0.9800
C27 H27C 0.9800
C28 H28A 0.9800
C28 H28B 0.9800
C28 H28C 0.9800
C29 H29A 0.9800
C29 H29B 0.9800
C29 H29C 0.9800
C30 H30A 0.9800
C30 H30B 0.9800
C30 H30C 0.9800
C31 C32 1.40(2)
C31 C35 1.46(2)
C31 C36 1.55(2)
C32 C33 1.42(2)
C32 C37 1.49(2)
C33 C34 1.412(18)
C33 C38 1.48(2)
C34 C35 1.40(2)
C34 C39 1.50(2)
C35 C40 1.485(18)
C36 H36A 0.9800
C36 H36B 0.9800
C36 H36C 0.9800
C37 H37A 0.9800
C37 H37B 0.9800
C37 H37C 0.9800
C38 H38A 0.9800
C38 H38B 0.9800
C38 H38C 0.9800
C39 H39A 0.9800
C39 H39B 0.9800
C39 H39C 0.9800
C40 H40A 0.9800
C40 H40B 0.9800
C40 H40C 0.9800
C41 C42 1.43(2)
C41 C45 1.439(19)
C41 C46 1.517(17)
C42 C43 1.43(2)
C42 C47 1.51(2)
C43 C44 1.45(2)
C43 C48 1.45(2)
C44 C45 1.440(19)
C44 C49 1.505(19)
C45 C50 1.49(2)
C46 H46A 0.9800
C46 H46B 0.9800
C46 H46C 0.9800
C47 H47A 0.9800
C47 H47B 0.9800
C47 H47C 0.9800
C48 H48A 0.9800
C48 H48B 0.9800
C48 H48C 0.9800
C49 H49A 0.9800
C49 H49B 0.9800
C49 H49C 0.9800
C50 H50A 0.9800
C50 H50B 0.9800
C50 H50C 0.9800
C51 C55 1.414(17)
C51 C52 1.441(16)
C51 C56 1.514(15)
C52 C53 1.418(17)
C52 C57 1.505(18)
C53 C54 1.413(18)
C53 C58 1.498(16)
C54 C55 1.441(15)
C54 C59 1.495(18)
C55 C60 1.500(16)
C56 H56A 0.9800
C56 H56B 0.9800
C56 H56C 0.9800
C57 H57A 0.9800
C57 H57B 0.9800
C57 H57C 0.9800
C58 H58A 0.9800
C58 H58B 0.9800
C58 H58C 0.9800
C59 H59A 0.9800
C59 H59B 0.9800
C59 H59C 0.9800
C60 H60A 0.9800
C60 H60B 0.9800
C60 H60C 0.9800
C61 C62 1.388(19)
C61 C65 1.444(16)
C61 C66 1.509(16)
C62 C63 1.435(17)
C62 C67 1.494(18)
C63 C64 1.42(2)
C63 C68 1.49(2)
C64 C65 1.474(17)
C64 C69 1.531(15)
C65 C70 1.499(18)
C66 H66A 0.9800
C66 H66B 0.9800
C66 H66C 0.9800
C67 H67A 0.9800
C67 H67B 0.9800
C67 H67C 0.9800
C68 H68A 0.9800
C68 H68B 0.9800
C68 H68C 0.9800
C69 H69A 0.9800
C69 H69B 0.9800
C69 H69C 0.9800
C70 H70A 0.9800
C70 H70B 0.9800
C70 H70C 0.9800
C71 C72 1.422(19)
C71 C75 1.44(2)
C71 C76 1.534(18)
C72 C73 1.42(2)
C72 C77 1.47(2)
C73 C74 1.43(2)
C73 C78 1.492(18)
C74 C75 1.407(17)
C74 C79 1.51(2)
C75 C80 1.51(2)
C76 H76A 0.9800
C76 H76B 0.9800
C76 H76C 0.9800
C77 H77A 0.9800
C77 H77B 0.9800
C77 H77C 0.9800
C78 H78A 0.9800
C78 H78B 0.9800
C78 H78C 0.9800
C79 H79A 0.9800
C79 H79B 0.9800
C79 H79C 0.9800
C80 H80A 0.9800
C80 H80B 0.9800
C80 H80C 0.9800
C81 C82 1.42(2)
C81 C85 1.43(2)
C81 C89 1.49(2)
C82 C83 1.443(18)
C82 C88 1.52(2)
C83 C84 1.45(2)
C83 C87 1.481(19)
C84 C85 1.45(2)
C84 C86 1.49(2)
C85 C90 1.47(2)
C86 H86A 0.9800
C86 H86B 0.9800
C86 H86C 0.9800
C87 H87A 0.9800
C87 H87B 0.9800
C87 H87C 0.9800
C88 H88A 0.9800
C88 H88B 0.9800
C88 H88C 0.9800
C89 H89A 0.9800
C89 H89B 0.9800
C89 H89C 0.9800
C90 H90A 0.9800
C90 H90B 0.9800
C90 H90C 0.9800
C91 C95 1.419(19)
C91 C92 1.454(17)
C91 C96 1.491(19)
C92 C93 1.424(19)
C92 C97 1.502(19)
C93 C94 1.416(17)
C93 C98 1.512(16)
C94 C95 1.436(18)
C94 C99 1.485(18)
C95 C100 1.488(17)
C96 H96A 0.9800
C96 H96B 0.9800
C96 H96C 0.9800
C97 H97A 0.9800
C97 H97B 0.9800
C97 H97C 0.9800
C98 H98A 0.9800
C98 H98B 0.9800
C98 H98C 0.9800
C99 H99A 0.9800
C99 H99B 0.9800
C99 H99C 0.9800
C100 H10A 0.9800
C100 H10B 0.9800
C100 H10C 0.9800
C101 C105 1.439(18)
C101 C102 1.470(16)
C101 C106 1.490(16)
C102 C103 1.442(17)
C102 C107 1.457(17)
C103 C104 1.427(18)
C103 C108 1.479(16)
C104 C105 1.417(17)
C104 C109 1.535(18)
C105 C110 1.519(18)
C106 H10D 0.9800
C106 H10E 0.9800
C106 H10F 0.9800
C107 H10G 0.9800
C107 H10H 0.9800
C107 H10I 0.9800
C108 H10J 0.9800
C108 H10K 0.9800
C108 H10L 0.9800
C109 H10M 0.9800
C109 H10N 0.9800
C109 H10O 0.9800
C110 H11A 0.9800
C110 H11B 0.9800
C110 H11C 0.9800
C111 C112 1.42(2)
C111 C115 1.43(2)
C111 C119 1.53(2)
C112 C113 1.44(2)
C112 C118 1.47(2)
C113 C114 1.43(2)
C113 C117 1.50(2)
C114 C115 1.43(2)
C114 C116 1.47(2)
C115 C120 1.50(2)
C116 H11D 0.9800
C116 H11E 0.9800
C116 H11F 0.9800
C117 H11G 0.9800
C117 H11H 0.9800
C117 H11I 0.9800
C118 H11J 0.9800
C118 H11K 0.9800
C118 H11L 0.9800
C119 H11M 0.9800
C119 H11N 0.9800
C119 H11O 0.9800
C120 H12A 0.9800
C120 H12B 0.9800
C120 H12C 0.9800
N1N C13N 0.88(8)
C13N C14N 1.53(2)
C14N H14B 0.9800
C14N H14C 0.9800
C14N H14D 0.9800
N11 C11S 1.05(2)
C11S C12S 1.54(2)
C12S H12E 0.9800
C12S H12F 0.9800
C12S H12G 0.9800
C1S Cl2S 1.54(4)
C1S Cl1S 1.79(4)
C1S Cl3S 1.86(4)
C1S H1SA 0.9641
C1S H1SB 0.9705
Cl2S Cl3S 0.82(3)
C2S Cl22 1.68(2)
C2S Cl21 1.70(2)
C2S H2SA 0.9900
C2S H2SB 0.9900
C2SA Cl24 1.64(17)
C2SA Cl23 1.71(2)
C2SA H2S1 0.9900
C2SA H2S2 0.9900
C2SB Cl25 1.70(2)
C2SB Cl26 1.71(2)
C2SB H2S3 0.9900
C2SB H2S4 0.9900
N21 C21N 1.29(5)
C21N C22N 1.26(6)
C22N H22B 0.9800
C22N H22C 0.9800
C22N H22D 0.9800
N9S C91S 1.34(6)
C91S C92S 1.56(2)
C92S H92A 0.9800
C92S H92B 0.9800
C92S H92C 0.9800
N31N C31N 1.10(10)
C31N C32N 1.62(17)
C32N H32A 0.9646
C32N H32B 0.9950
C32N H32C 0.9147
N32N C33N 1.35(9)
C33N C34N 1.55(2)
C34N H34A 0.9800
C34N H34B 0.9800
C34N H34C 0.9800
N33N C35N 1.11(2)
C35N C36N 1.54(2)
C36N H36D 0.9800
C36N H36E 0.9800
C36N H36F 0.9800
C4S Cl41 1.48(8)
C4S Cl42 1.74(8)
C4S H4SA 0.9900
C4S H4SB 0.9900
N41S C41S 0.85(4)
C41S C42S 1.52(2)
C42S H42A 0.9800
C42S H42B 0.9800
C42S H42C 0.9800
N5 C51S 1.11(2)
C51S C52S 1.56(2)
C52S H52A 0.9800
C52S H52B 0.9800
C52S H52C 0.9800
C6S Cl63 1.54(6)
C6S Cl62 1.60(4)
C6S Cl64 1.62(2)
C6S Cl61 1.82(3)
C6S H6SA 0.9900
C6S H6SB 0.9900
C6S H6SC 0.9900
C6S H6SD 0.9900
C7S Cl72 1.70(5)
C7S Cl71 1.71(5)
C7S H7SA 0.9900
C7S H7SB 0.9900
N73 C75S 1.08(9)
C75S C76S 1.55(2)
C76S H76D 0.9800
C76S H76E 0.9800
C76S H76F 0.9800
N71 C71S 0.90(7)
C71S C72S 1.55(2)
C72S H72A 0.9800
C72S H72B 0.9800
C72S H72C 0.9800
N72 C73S 1.10(2)
C73S C74S 1.53(2)
C74S H74A 0.9800
C74S H74B 0.9800
C74S H74C 0.9800
C81S Cl82 1.60(9)
C81S Cl81 1.75(8)
C81S H81A 0.9900
C81S H81B 0.9900

loop_
_exptl_oxdiff_crystal_face_indexfrac_h
_exptl_oxdiff_crystal_face_indexfrac_k
_exptl_oxdiff_crystal_face_indexfrac_l
_exptl_oxdiff_crystal_face_x
_exptl_oxdiff_crystal_face_y
_exptl_oxdiff_crystal_face_z
-1.0001 -0.9995 1.0000 0.0222 -0.0682 -0.0388
0.9998 -0.0005 -0.9998 0.0235 0.0428 0.0391
1.9984 -5.0013 -1.9985 0.2759 -0.0412 0.0792
-2.0007 -4.9995 1.0008 0.2090 -0.1635 -0.0925
2.9985 0.0003 4.9996 -0.1470 -0.2625 0.2409
-2.9985 -0.0003 -4.9996 0.1470 0.2625 -0.2409
-1.9984 5.0013 1.9985 -0.2759 0.0412 -0.0792
0.0004 0.9998 -1.0001 -0.0186 0.0742 -0.0157
1.0001 0.9995 -1.0000 -0.0222 0.0682 0.0388
-0.9998 0.0005 0.9998 -0.0235 -0.0428 -0.0391
-0.0004 -0.9998 1.0001 0.0186 -0.0742 0.0157
